data_7718233
loop_
_publ_author_name
'Lowe, Ethan'
'Wilson, Claire'
'Canaj, Angelos B.'
'Murrie, Mark'

_publ_section_title
;
 Polyoxometalates as advanced-performance anions for
 &#x223c;<i>D</i><sub>5h</sub> Dy(III) single-ion magnets.
;
_journal_issue 2
_journal_name_full 'Dalton transactions (Cambridge, England : 2003)'
_journal_page_first 477
_journal_page_last 481
_journal_paper_doi 10.1039/d4dt02877e
_journal_volume 54
_journal_year 2025
_chemical_formula_moiety 'O40 P W12, C36 H75 Dy O7 P2, 2(C18 H33 O P), 5(C4 H8 O), H2 O'
_chemical_formula_sum 'C92 H183 Dy O55 P5 W12'
_chemical_formula_weight 4692.92
_space_group_crystal_system triclinic
_space_group_IT_number 2
_space_group_name_Hall '-P 1'
_space_group_name_H-M_alt 'P -1'
_atom_sites_solution_hydrogens mixed
_audit_creation_date 2023-12-14
_audit_creation_method
;
Olex2 1.5
(compiled 2023.08.24 svn.re1ec1418 for OlexSys, GUI svn.r6817)
;
_audit_update_record
;
2024-08-16 deposited with the CCDC.	2024-12-02 downloaded from the CCDC.
;
_cell_angle_alpha 102.0650(10)
_cell_angle_beta 91.0860(10)
_cell_angle_gamma 99.2480(10)
_cell_formula_units_Z 2
_cell_length_a 14.8908(2)
_cell_length_b 15.5061(2)
_cell_length_c 28.8135(4)
_cell_measurement_reflns_used 34816
_cell_measurement_temperature 99.8(4)
_cell_measurement_theta_max 33.4390
_cell_measurement_theta_min 1.6360
_cell_volume 6411.94(15)
_computing_cell_refinement 'SAINT V8.37A (Bruker-AXS, 2016)'
_computing_data_collection 'APEX3 Ver. 2016.9-0 (Bruker-AXS, 2016)'
_computing_data_reduction 'APEX3 Ver. 2016.9-0 (Bruker-AXS, 2016)'
_computing_molecular_graphics 'Olex2 1.5 (Dolomanov et al., 2009)'
_computing_publication_material 'Olex2 1.5 (Dolomanov et al., 2009)'
_computing_structure_refinement 'SHELXL 2018/3 (Sheldrick, 2015)'
_computing_structure_solution 'ShelXT (Sheldrick, 2015)'
_diffrn_ambient_temperature 100.15
_diffrn_detector 'charge integrating pixel array detector'
_diffrn_detector_area_resol_mean 7.4074
_diffrn_detector_type 'Bruker PHOTON II'
_diffrn_measured_fraction_theta_full 0.993
_diffrn_measured_fraction_theta_max 0.993
_diffrn_measurement_details
;
List of Runs (angles in degrees, time in seconds):

  # Type    Start    End  Width  t~exp~   \w     \q     \k     \f   Frames
#--------------------------------------------------------------------------
  1  \w    -52.00   3.00   0.50   12.00    --  -16.37 104.00-140.00  110
  2  \w      3.00  55.00   0.50   12.00    --   19.34-104.00 117.00  104
  3  \w     21.00  64.00   0.50   12.00    --  -16.37  19.00   0.00   86
  4  \w     21.00  64.00   0.50   12.00    --  -16.37  19.00 150.00   86
  5  \w    -56.00  -2.00   0.50   12.00    --  -16.37 -57.00  90.00  108
  6  \w    -39.00  24.00   0.50   12.00    --  -16.37  77.00 120.00  126
  7  \w    -56.00  -2.00   0.50   12.00    --  -16.37 -57.00   0.00  108
  8  \w    -56.00  -2.00   0.50   12.00    --  -16.37 -57.00-180.00  108
  9  \w     21.00  64.00   0.50   12.00    --  -16.37  19.00 -60.00   86
 10  \w    -56.00  -2.00   0.50   12.00    --  -16.37 -57.00 -60.00  108
 11  \w     21.00  64.00   0.50   12.00    --  -16.37  19.00  30.00   86
 12  \w     -4.00  22.00   0.50   12.00    --   19.34  79.00 -30.39   52
;
_diffrn_measurement_device 'four-circle diffractometer'
_diffrn_measurement_device_type 'Bruker D8 VENTURE'
_diffrn_measurement_method '\w scans'
_diffrn_radiation_collimation 'focusing mirrors'
_diffrn_radiation_monochromator 'multilayer mirror optics'
_diffrn_radiation_type MoK\a
_diffrn_radiation_wavelength 0.71073
_diffrn_reflns_av_R_equivalents 0.0723
_diffrn_reflns_av_unetI/netI 0.0668
_diffrn_reflns_Laue_measured_fraction_full 0.993
_diffrn_reflns_Laue_measured_fraction_max 0.993
_diffrn_reflns_limit_h_max 18
_diffrn_reflns_limit_h_min -18
_diffrn_reflns_limit_k_max 19
_diffrn_reflns_limit_k_min -19
_diffrn_reflns_limit_l_max 36
_diffrn_reflns_limit_l_min -36
_diffrn_reflns_number 84219
_diffrn_reflns_point_group_measured_fraction_full 0.993
_diffrn_reflns_point_group_measured_fraction_max 0.993
_diffrn_reflns_theta_full 25.242
_diffrn_reflns_theta_max 26.372
_diffrn_reflns_theta_min 1.600
_diffrn_source 'microfocus sealed tube'
_diffrn_source_type 'INCOATEC I\ms 3.0'
_exptl_absorpt_coefficient_mu 11.435
_exptl_absorpt_correction_T_max 0.02287
_exptl_absorpt_correction_T_min 0.00802
_exptl_absorpt_correction_type sphere
_exptl_absorpt_process_details
;
CrysAlisPro 1.171.42.99a (Rigaku Oxford Diffraction, 2023)
Spherical absorption correction
using equivalent radius and absorption coefficient.
Empirical absorption correction using spherical harmonics,
implemented in SCALE3 ABSPACK scaling algorithm.
;
_exptl_crystal_colour colourless
_exptl_crystal_colour_primary colourless
_exptl_crystal_density_diffrn 2.431
_exptl_crystal_description block
_exptl_crystal_F_000 4408
_exptl_crystal_size_max 0.04
_exptl_crystal_size_mid 0.04
_exptl_crystal_size_min 0.02
_exptl_crystal_size_rad 0.400
_refine_diff_density_max 3.008
_refine_diff_density_min -1.607
_refine_diff_density_rms 0.283
_refine_ls_extinction_method none
_refine_ls_goodness_of_fit_ref 1.020
_refine_ls_hydrogen_treatment constr
_refine_ls_matrix_type full
_refine_ls_number_parameters 1524
_refine_ls_number_reflns 26039
_refine_ls_number_restraints 244
_refine_ls_restrained_S_all 1.017
_refine_ls_R_factor_all 0.0925
_refine_ls_R_factor_gt 0.0704
_refine_ls_shift/su_max 0.003
_refine_ls_shift/su_mean 0.000
_refine_ls_structure_factor_coef Fsqd
_refine_ls_weighting_details 'w=1/[\s^2^(Fo^2^)+(0.0941P)^2^+69.0892P] where P=(Fo^2^+2Fc^2^)/3'
_refine_ls_weighting_scheme calc
_refine_ls_wR_factor_gt 0.1819
_refine_ls_wR_factor_ref 0.1934
_reflns_Friedel_coverage 0.000
_reflns_number_gt 18639
_reflns_number_total 26039
_reflns_threshold_expression 'I > 2\s(I)'
_cod_data_source_file d4dt02877e2.cif
_cod_data_source_block 2023ncs0520_2a
_cod_database_code 7718233
_shelx_shelxl_version_number 2018/3
_shelx_space_group_comment
;
The symmetry employed for this shelxl refinement is uniquely defined
by the following loop, which should always be used as a source of
symmetry information in preference to the above space-group names.
They are only intended as comments.
;
_olex2_refinement_description
;
1. Fixed Uiso
 At 1.2 times of:
  All C(H) groups, All C(H,H) groups, All C(H,H,H,H) groups
 At 1.5 times of:
  All O(H,H) groups
2. Restrained distances
 C93-C83 \\sim C83-C82 \\sim C82-C81 \\sim C93-C81 \\sim C84-C83 \\sim C88-C87
\\sim C86-C85 \\sim C87-C86
 with sigma of 0.02
 O53-C84 \\sim O53-C81 \\sim O54-C85 \\sim O54-C88
 with sigma of 0.02
 C92-O91 \\sim C92-O91A
 with sigma of 0.02
 C90-O91 \\sim C90-O91A
 with sigma of 0.02
 O91-C90 \\sim O91A-C92 \\sim O91-C92 \\sim O91A-C90
 with sigma of 0.02
 C90-C89 \\sim C89-C55 \\sim C92-C55
 with sigma of 0.02
 C74-C73 \\sim C75-C74 \\sim C76-C75
 with sigma of 0.02
 O51-C76 \\sim O51-C73
 with sigma of 0.02
 Dy1-H5A \\sim Dy1-H5B
 with sigma of 0.02
3. Uiso/Uaniso restraints and constraints
C81 \\sim C82 \\sim C93 \\sim C83 \\sim C84: within 1.7A with sigma of 0.04 and
sigma for terminal atoms of 0.08 within 1.7A
C85 \\sim O54 \\sim C88 \\sim C87 \\sim C86: within 1.7A with sigma of 0.04 and
sigma for terminal atoms of 0.08 within 1.7A
C89 \\sim C90 \\sim C55 \\sim C92 \\sim O91A \\sim O91: within 1.7A with sigma
of 0.04 and sigma for terminal atoms of 0.08 within 1.7A
O51 \\sim C76 \\sim C73 \\sim C75 \\sim H76A \\sim H76B \\sim H73A \\sim H73B
\\sim C74 \\sim H75A \\sim H75B \\sim H74A \\sim H74B: within 1.7A with sigma
of 0.04 and sigma for terminal atoms of 0.08 within 1.7A
4. Others
 Sof(W12B)=1-FVAR(1)
 Sof(W12A)=FVAR(1)
 Fixed Sof: H83A(0.75) H83B(0.75) H83C(0.25) H83D(0.25) H81A(0.75) H81B(0.75)
 H81C(0.25) H81D(0.25) H92A(0.5) H92B(0.5) H92C(0.5) H92D(0.5) C82(0.75)
 H82A(0.75) H82B(0.75) H90A(0.5) H90B(0.5) H90C(0.5) H90D(0.5) O91(0.5)
 C93(0.25) H93A(0.25) H93B(0.25) O91A(0.5)
5.a Free rotating group:
 O5(H5A,H5B), O50(H50C,H50D)
5.b Rotating group:
 O4(H4A,H4B), O6(H6A,H6B), O7(H7A,H7B), O3(H3A,H3B)
5.c Ternary CH refined with riding coordinates:
 C31(H31), C1(H1), C13(H13), C43(H43), C25(H25), C7(H7), C49(H49), C37(H37),
 C67(H67), C61(H61), C94(H94)
5.d Secondary CH2 refined with riding coordinates:
 C3(H3C,H3D), C2(H2A,H2B), C36(H36A,H36B), C38(H38A,H38B), C30(H30A,H30B),
 C4(H4C,H4D), C33(H33A,H33B), C8(H8A,H8B), C39(H39A,H39B), C35(H35A,H35B),
 C17(H17A,H17B), C14(H14A,H14B), C16(H16A,H16B), C34(H34A,H34B), C32(H32A,H32B),
  C9(H9A,H9B), C6(H6C,H6D), C79(H79A,H79B), C24(H24A,H24B), C52(H52A,H52B),
 C41(H41A,H41B), C54(H54A,H54B), C78(H78A,H78B), C53(H53A,H53B), C77(H77A,H77B),
  C23(H23A,H23B), C44(H44A,H44B), C42(H42A,H42B), C55(H55A,H55B), C20(H20A,
 H20B), C80(H80A,H80B), C21(H21A,H21B), C70(H70A,H70B), C71(H71A,H71B),
 C47(H47A,H47B), C48(H48A,H48B), C29(H29A,H29B), C18(H18A,H18B), C72(H72A,H72B),
  C45(H45A,H45B), C83(H83A,H83B), C83(H83C,H83D), C5(H5C,H5D), C50(H50A,H50B),
 C81(H81A,H81B), C81(H81C,H81D), C15(H15A,H15B), C75(H75A,H75B), C89(H89A,H89B),
  C62(H62A,H62B), C51(H51A,H51B), C46(H46A,H46B), C65(H65A,H65B), C66(H66A,
 H66B), C12(H12A,H12B), C10(H10A,H10B), C68(H68A,H68B), C88(H88A,H88B),
 C22(H22A,H22B), C26(H26A,H26B), C11(H11A,H11B), C40(H40A,H40B), C85(H85A,H85B),
  C28(H28A,H28B), C92(H92A,H92B), C92(H92C,H92D), C63(H63A,H63B), C76(H76A,
 H76B), C60(H60A,H60B), C64(H64A,H64B), C56(H56A,H56B), C27(H27A,H27B),
 C69(H69A,H69B), C59(H59A,H59B), C86(H86A,H86B), C87(H87A,H87B), C84(H84A,H84B),
  C57(H57A,H57B), C73(H73A,H73B), C74(H74A,H74B), C58(H58A,H58B), C82(H82A,
 H82B), C90(H90A,H90B), C90(H90C,H90D), C93(H93A,H93B)
;
_olex2_submission_special_instructions 'No special instructions were received'
_oxdiff_exptl_absorpt_empirical_details
;
Empirical correction (ABSPACK) includes:
- Absorption correction using spherical harmonics
- Frame scaling
;

loop_
_space_group_symop_operation_xyz
'x, y, z'
'-x, -y, -z'

loop_
_atom_site_label
_atom_site_type_symbol
_atom_site_fract_x
_atom_site_fract_y
_atom_site_fract_z
_atom_site_U_iso_or_equiv
_atom_site_adp_type
_atom_site_occupancy
_atom_site_site_symmetry_order
_atom_site_calc_flag
_atom_site_refinement_flags_posn
_atom_site_refinement_flags_adp
_atom_site_refinement_flags_occupancy
_atom_site_disorder_assembly
_atom_site_disorder_group
W5 W -0.23875(4) -0.18764(4) 0.14428(2) 0.04702(15) Uani 1 1 d . . . . .
W3 W -0.11056(4) -0.09679(4) 0.25046(2) 0.04887(16) Uani 1 1 d . . . . .
W4 W -0.34118(4) -0.07912(4) 0.24277(2) 0.04791(15) Uani 1 1 d . . . . .
W10 W -0.44994(4) -0.48361(4) 0.23245(2) 0.04891(16) Uani 1 1 d . . . . .
W1 W -0.04260(4) -0.31185(4) 0.25160(2) 0.04940(16) Uani 1 1 d . . . . .
W6 W -0.16826(4) -0.40334(4) 0.14462(2) 0.05025(16) Uani 1 1 d . . . . .
W7 W -0.20860(4) -0.50103(4) 0.24182(2) 0.05234(17) Uani 1 1 d . . . . .
W11 W -0.41096(4) -0.38705(4) 0.13482(2) 0.05176(16) Uani 1 1 d . . . . .
W12A W -0.5161(3) -0.2834(5) 0.2300(2) 0.0426(8) Uani 0.77(4) 1 d . . P A 1
Dy1 Dy 0.22153(4) 0.20806(4) 0.24694(2) 0.03938(15) Uani 1 1 d D . . . .
W8 W -0.31604(4) -0.38658(4) 0.34455(2) 0.05372(17) Uani 1 1 d . . . . .
W2 W -0.15205(4) -0.19822(4) 0.35353(2) 0.05226(16) Uani 1 1 d . . . . .
W9 W -0.38287(4) -0.18214(4) 0.34481(2) 0.05370(17) Uani 1 1 d . . . . .
P5 P -0.2779(2) -0.2920(2) 0.24344(12) 0.0428(8) Uani 1 1 d . . . . .
P1 P 0.1755(3) 0.4389(2) 0.29088(14) 0.0473(8) Uani 1 1 d . . . . .
P2 P 0.2586(3) -0.0257(2) 0.20227(13) 0.0466(8) Uani 1 1 d . . . . .
P3 P 0.3253(3) 0.2156(3) 0.43957(13) 0.0474(8) Uani 1 1 d . . . . .
P4 P 0.3495(3) 0.2389(3) 0.06778(15) 0.0650(12) Uani 1 1 d . . . . .
O4 O 0.3549(7) 0.2641(6) 0.2115(3) 0.051(2) Uani 1 1 d . . . . .
H4A H 0.345809 0.249989 0.180727 0.077 Uiso 1 1 d R U . . .
H4B H 0.363974 0.322256 0.218457 0.077 Uiso 1 1 d R U . . .
O6 O 0.1606(7) 0.1732(6) 0.3182(3) 0.049(2) Uani 1 1 d . . . . .
H6A H 0.113251 0.193345 0.324855 0.073 Uiso 1 1 d R U . . .
H6B H 0.204561 0.198002 0.344026 0.073 Uiso 1 1 d R U . . .
O2 O 0.2537(7) 0.0725(6) 0.2214(4) 0.049(2) Uani 1 1 d . . . . .
O1 O 0.1989(7) 0.3469(6) 0.2729(4) 0.051(2) Uani 1 1 d . . . . .
O18 O -0.3468(7) -0.2752(6) 0.1302(4) 0.063(3) Uani 1 1 d . . . . .
O5 O 0.3397(7) 0.2335(7) 0.3038(3) 0.051(2) Uani 1 1 d G . . . .
H5A H 0.394840 0.260835 0.301936 0.077 Uiso 1 1 d DG U . . .
H5B H 0.334207 0.235816 0.334067 0.077 Uiso 1 1 d DG U . . .
O40 O -0.0897(8) -0.4328(8) 0.2578(4) 0.070(3) Uani 1 1 d . . . . .
O16 O -0.4443(8) -0.1703(8) 0.2248(4) 0.070(3) Uani 1 1 d . . . . .
O36 O -0.2589(7) -0.1497(7) 0.3695(5) 0.065(3) Uani 1 1 d . . . . .
O26 O -0.1860(9) -0.6039(7) 0.2456(5) 0.071(3) Uani 1 1 d . . . . .
O38 O -0.6234(7) -0.2618(7) 0.2318(4) 0.052(2) Uani 1 1 d . . . . .
O25 O -0.1853(8) -0.5024(8) 0.1765(4) 0.077(4) Uani 1 1 d . . . . .
O52 O -0.0214(7) 0.1579(7) 0.3417(4) 0.063(3) Uani 1 1 d . . . . .
O7 O 0.0633(6) 0.1477(7) 0.2337(4) 0.053(2) Uani 1 1 d . . . . .
H7A H 0.048599 0.108622 0.252378 0.079 Uiso 1 1 d R U . . .
H7B H 0.052213 0.118675 0.205796 0.079 Uiso 1 1 d R U . . .
O39 O -0.5344(8) -0.4008(8) 0.2397(4) 0.063(3) Uani 1 1 d . . . . .
O45 O -0.5060(9) -0.3290(8) 0.1662(4) 0.069(3) Uani 1 1 d . . . . .
O49 O 0.2915(7) 0.2188(7) 0.3906(3) 0.056(3) Uani 1 1 d . . . . .
O20 O -0.0597(7) -0.3581(7) 0.1836(4) 0.068(3) Uani 1 1 d . . . . .
O15 O -0.3499(8) -0.1006(8) 0.3051(4) 0.068(3) Uani 1 1 d . . . . .
O23 O -0.2977(7) -0.4294(7) 0.1316(4) 0.063(3) Uani 1 1 d . . . . .
O22 O 0.0696(7) -0.3087(7) 0.2597(4) 0.062(3) Uani 1 1 d . . . . .
O31 O -0.4568(8) -0.4835(8) 0.1657(4) 0.069(3) Uani 1 1 d . . . . .
O3 O 0.1795(7) 0.2170(6) 0.1688(4) 0.056(3) Uani 1 1 d . . . . .
H3A H 0.114429 0.199867 0.164256 0.084 Uiso 1 1 d R U . . .
H3B H 0.216677 0.192319 0.148895 0.084 Uiso 1 1 d R U . . .
O27 O -0.5221(8) -0.5820(7) 0.2343(4) 0.078(4) Uani 1 1 d . . . . .
O10 O -0.2128(7) -0.0349(7) 0.2575(4) 0.061(3) Uani 1 1 d . . . . .
O21 O -0.1260(8) -0.4524(7) 0.0936(4) 0.065(3) Uani 1 1 d . . . . .
O13 O -0.3108(7) -0.1052(7) 0.1776(4) 0.060(3) Uani 1 1 d . . . . .
O47 O -0.4726(8) -0.2453(8) 0.2972(4) 0.074(4) Uani 1 1 d . . . . .
O28 O -0.3356(7) -0.5224(8) 0.2245(4) 0.068(3) Uani 1 1 d . . . . .
O8 O -0.0231(7) -0.0099(6) 0.2579(4) 0.057(3) Uani 1 1 d . . . . .
O34 O -0.4403(8) -0.1251(8) 0.3879(4) 0.068(3) Uani 1 1 d . . . . .
O35 O -0.2091(8) -0.3051(8) 0.3716(4) 0.070(3) Uani 1 1 d . . . . .
O29 O -0.2396(8) -0.4528(7) 0.3033(4) 0.066(3) Uani 1 1 d . . . . .
O24 O -0.4583(8) -0.4283(7) 0.0790(4) 0.064(3) Uani 1 1 d . . . . .
O11 O -0.0515(9) -0.1985(7) 0.2400(4) 0.067(3) Uani 1 1 d . . . . .
O32 O -0.4095(8) -0.4412(8) 0.2968(3) 0.065(3) Uani 1 1 d . . . . .
O41 O -0.0791(10) -0.2699(8) 0.3136(4) 0.080(4) Uani 1 1 d . . . . .
O14 O -0.3844(8) 0.0167(7) 0.2463(4) 0.067(3) Uani 1 1 d . . . . .
O46 O -0.1298(8) -0.1177(7) 0.3115(5) 0.074(3) Uani 1 1 d . . . . .
O19 O -0.1751(7) -0.2861(6) 0.1376(4) 0.060(3) Uani 1 1 d . . . . .
O48 O 0.3235(9) 0.2295(9) 0.1172(4) 0.078(4) Uani 1 1 d . . . . .
O33 O -0.3835(8) -0.2926(8) 0.3647(5) 0.077(4) Uani 1 1 d . . . . .
O9 O -0.1369(7) -0.1179(7) 0.1838(4) 0.064(3) Uani 1 1 d . . . . .
C3 C 0.0332(13) 0.4501(12) 0.1686(6) 0.067(4) Uani 1 1 d . . . . .
H3C H -0.009842 0.402505 0.147174 0.080 Uiso 1 1 calc R U . . .
H3D H 0.000237 0.499781 0.181452 0.080 Uiso 1 1 calc R U . . .
C31 C 0.2731(10) -0.0795(10) 0.2502(5) 0.050(3) Uani 1 1 d . . . . .
H31 H 0.278054 -0.142917 0.235705 0.060 Uiso 1 1 calc R U . . .
O37 O -0.0798(8) -0.1498(8) 0.4017(4) 0.075(3) Uani 1 1 d . . . . .
C2 C 0.0686(12) 0.4130(11) 0.2097(6) 0.064(4) Uani 1 1 d . . . . .
H2A H 0.096964 0.360128 0.196757 0.076 Uiso 1 1 calc R U . . .
H2B H 0.017072 0.393936 0.228551 0.076 Uiso 1 1 calc R U . . .
C36 C 0.3612(12) -0.0390(11) 0.2805(6) 0.061(4) Uani 1 1 d . . . . .
H36A H 0.413701 -0.046246 0.260299 0.073 Uiso 1 1 calc R U . . .
H36B H 0.362076 0.025942 0.292068 0.073 Uiso 1 1 calc R U . . .
C1 C 0.1392(11) 0.4851(10) 0.2421(6) 0.056(4) Uani 1 1 d . . . . .
H1 H 0.107407 0.535883 0.255976 0.068 Uiso 1 1 calc R U . . .
O53 O -0.0843(9) 0.1577(7) 0.1752(4) 0.077(4) Uani 1 1 d D . . . .
C38 C 0.1686(11) 0.0869(10) 0.4347(6) 0.057(4) Uani 1 1 d . . . . .
H38A H 0.130726 0.132674 0.447017 0.068 Uiso 1 1 calc R U . . .
H38B H 0.170431 0.081114 0.399830 0.068 Uiso 1 1 calc R U . . .
C13 C 0.0795(11) 0.4252(12) 0.3289(6) 0.059(4) Uani 1 1 d . . . . .
H13 H 0.037974 0.370898 0.310860 0.071 Uiso 1 1 calc R U . . .
C30 C 0.1424(13) -0.1795(11) 0.1490(6) 0.068(5) Uani 1 1 d . . . . .
H30A H 0.150726 -0.210311 0.175185 0.081 Uiso 1 1 calc R U . . .
H30B H 0.189765 -0.191809 0.126005 0.081 Uiso 1 1 calc R U . . .
C4 C 0.1130(15) 0.4838(15) 0.1409(6) 0.084(6) Uani 1 1 d . . . . .
H4C H 0.089869 0.509155 0.115160 0.101 Uiso 1 1 calc R U . . .
H4D H 0.142807 0.432897 0.126115 0.101 Uiso 1 1 calc R U . . .
C33 C 0.2017(14) -0.1252(11) 0.3232(5) 0.066(5) Uani 1 1 d . . . . .
H33A H 0.147491 -0.121424 0.342408 0.079 Uiso 1 1 calc R U . . .
H33B H 0.206529 -0.189145 0.312218 0.079 Uiso 1 1 calc R U . . .
C19 C 0.3498(12) -0.0336(11) 0.1617(7) 0.074(5) Uani 1 1 d . . . . .
C8 C 0.2556(12) 0.6081(10) 0.3427(6) 0.058(4) Uani 1 1 d . . . . .
H8A H 0.225732 0.632928 0.318631 0.070 Uiso 1 1 calc R U . . .
H8B H 0.213619 0.603569 0.368619 0.070 Uiso 1 1 calc R U . . .
C39 C 0.1260(10) -0.0012(10) 0.4451(5) 0.055(4) Uani 1 1 d . . . . .
H39A H 0.160768 -0.048100 0.430130 0.066 Uiso 1 1 calc R U . . .
H39B H 0.062911 -0.017697 0.430896 0.066 Uiso 1 1 calc R U . . .
C35 C 0.3725(14) -0.0803(13) 0.3222(7) 0.078(6) Uani 1 1 d . . . . .
H35A H 0.427584 -0.047902 0.341940 0.093 Uiso 1 1 calc R U . . .
H35B H 0.380317 -0.143405 0.311012 0.093 Uiso 1 1 calc R U . . .
C17 C 0.0211(13) 0.3782(11) 0.4025(7) 0.071(5) Uani 1 1 d . . . . .
H17A H -0.014510 0.320185 0.385657 0.085 Uiso 1 1 calc R U . . .
H17B H 0.042547 0.370702 0.433938 0.085 Uiso 1 1 calc R U . . .
C14 C 0.0214(14) 0.4969(15) 0.3360(8) 0.082(6) Uani 1 1 d . . . . .
H14A H 0.000962 0.505529 0.304677 0.099 Uiso 1 1 calc R U . . .
H14B H 0.058092 0.553971 0.353365 0.099 Uiso 1 1 calc R U . . .
C16 C -0.0393(15) 0.4463(15) 0.4097(7) 0.083(6) Uani 1 1 d . . . . .
H16A H -0.009189 0.499868 0.433090 0.099 Uiso 1 1 calc R U . . .
H16B H -0.096503 0.422142 0.422980 0.099 Uiso 1 1 calc R U . . .
C34 C 0.2861(16) -0.0762(12) 0.3528(6) 0.087(7) Uani 1 1 d . . . . .
H34A H 0.293756 -0.103672 0.380436 0.105 Uiso 1 1 calc R U . . .
H34B H 0.279646 -0.013013 0.365014 0.105 Uiso 1 1 calc R U . . .
O51 O 0.5178(10) 0.2765(11) 0.3044(6) 0.122(6) Uani 1 1 d D U . . .
C32 C 0.1916(11) -0.0825(11) 0.2801(6) 0.061(4) Uani 1 1 d . . . . .
H32A H 0.137717 -0.116626 0.259856 0.074 Uiso 1 1 calc R U . . .
H32B H 0.180046 -0.020722 0.291602 0.074 Uiso 1 1 calc R U . . .
C9 C 0.3440(12) 0.6701(10) 0.3624(6) 0.064(5) Uani 1 1 d . . . . .
H9A H 0.382328 0.679829 0.335683 0.076 Uiso 1 1 calc R U . . .
H9B H 0.329654 0.728776 0.378614 0.076 Uiso 1 1 calc R U . . .
C6 C 0.2165(13) 0.5218(13) 0.2139(6) 0.073(5) Uani 1 1 d . . . . .
H6C H 0.258120 0.570466 0.235447 0.088 Uiso 1 1 calc R U . . .
H6D H 0.251639 0.473647 0.201438 0.088 Uiso 1 1 calc R U . . .
C79 C -0.1748(13) 0.1610(12) 0.3530(7) 0.074(5) Uani 1 1 d . . . . .
H79A H -0.174742 0.218818 0.375470 0.088 Uiso 1 1 calc R U . . .
H79B H -0.235942 0.140463 0.336562 0.088 Uiso 1 1 calc R U . . .
C24 C 0.3783(12) -0.1246(11) 0.1479(6) 0.063(4) Uani 1 1 d . . . . .
H24A H 0.400695 -0.140570 0.176990 0.076 Uiso 1 1 calc R U . . .
H24B H 0.323663 -0.169152 0.134840 0.076 Uiso 1 1 calc R U . . .
C52 C 0.6112(14) 0.1257(15) 0.4455(8) 0.089(6) Uani 1 1 d . . . . .
H52A H 0.677769 0.128876 0.442761 0.107 Uiso 1 1 calc R U . . .
H52B H 0.586917 0.069237 0.455198 0.107 Uiso 1 1 calc R U . . .
C41 C 0.2215(14) 0.0320(11) 0.5215(6) 0.073(5) Uani 1 1 d . . . . .
H41A H 0.259535 -0.013135 0.508307 0.088 Uiso 1 1 calc R U . . .
H41B H 0.220424 0.036476 0.556270 0.088 Uiso 1 1 calc R U . . .
C54 C 0.4652(11) 0.1278(10) 0.4028(6) 0.059(4) Uani 1 1 d . . . . .
H54A H 0.437432 0.129342 0.371511 0.071 Uiso 1 1 calc R U . . .
H54B H 0.435979 0.072175 0.411821 0.071 Uiso 1 1 calc R U . . .
C43 C 0.3122(10) 0.3185(10) 0.4817(6) 0.052(3) Uani 1 1 d . . . . .
H43 H 0.330316 0.312501 0.514333 0.062 Uiso 1 1 calc R U . . .
C78 C -0.1492(13) 0.0938(11) 0.3776(8) 0.077(5) Uani 1 1 d . . . . .
H78A H -0.176331 0.032622 0.360562 0.092 Uiso 1 1 calc R U . . .
H78B H -0.169515 0.103773 0.410547 0.092 Uiso 1 1 calc R U . . .
C25 C 0.1517(10) -0.0785(9) 0.1687(5) 0.045(3) Uani 1 1 d . . . . .
H25 H 0.102944 -0.070999 0.191872 0.054 Uiso 1 1 calc R U . . .
C7 C 0.2756(10) 0.5146(10) 0.3198(5) 0.055(4) Uani 1 1 d . . . . .
H7 H 0.317477 0.523655 0.293852 0.066 Uiso 1 1 calc R U . . .
C53 C 0.5672(13) 0.1261(14) 0.3981(8) 0.083(6) Uani 1 1 d . . . . .
H53A H 0.576063 0.072057 0.374624 0.100 Uiso 1 1 calc R U . . .
H53B H 0.596228 0.179327 0.386692 0.100 Uiso 1 1 calc R U . . .
C77 C -0.0456(12) 0.1076(14) 0.3774(7) 0.073(5) Uani 1 1 d . . . . .
H77A H -0.018011 0.140945 0.408848 0.088 Uiso 1 1 calc R U . . .
H77B H -0.024183 0.049285 0.369616 0.088 Uiso 1 1 calc R U . . .
O50 O 0.0334(12) 0.1834(14) 0.1092(7) 0.119(6) Uani 1 1 d G . . . .
H50C H -0.010706 0.179087 0.128430 0.178 Uiso 1 1 d G U . . .
H50D H 0.018858 0.219367 0.091924 0.178 Uiso 1 1 d G U . . .
C23 C 0.4504(14) -0.1327(15) 0.1122(7) 0.084(6) Uani 1 1 d . . . . .
H23A H 0.485115 -0.179147 0.117927 0.100 Uiso 1 1 calc R U . . .
H23B H 0.419953 -0.153704 0.080094 0.100 Uiso 1 1 calc R U . . .
C44 C 0.2121(10) 0.3329(11) 0.4813(6) 0.060(4) Uani 1 1 d . . . . .
H44A H 0.191327 0.333899 0.448553 0.072 Uiso 1 1 calc R U . . .
H44B H 0.173301 0.282670 0.491239 0.072 Uiso 1 1 calc R U . . .
C42 C 0.2627(12) 0.1232(11) 0.5113(5) 0.061(4) Uani 1 1 d . . . . .
H42A H 0.325230 0.141961 0.526198 0.073 Uiso 1 1 calc R U . . .
H42B H 0.225656 0.168617 0.525393 0.073 Uiso 1 1 calc R U . . .
C49 C 0.4468(10) 0.2063(11) 0.4387(5) 0.055(4) Uani 1 1 d . . . . .
H49 H 0.478730 0.260659 0.428658 0.067 Uiso 1 1 calc R U . . .
C55 C -0.0842(12) 0.2547(16) 0.5716(8) 0.094(6) Uani 1 1 d D U . . .
H55A H -0.090911 0.197684 0.582486 0.113 Uiso 1 1 calc R U . . .
H55B H -0.076797 0.304952 0.599649 0.113 Uiso 1 1 calc R U . . .
C37 C 0.2656(11) 0.1173(10) 0.4574(5) 0.052(4) Uani 1 1 d . . . . .
H37 H 0.300035 0.067793 0.444861 0.063 Uiso 1 1 calc R U . . .
C20 C 0.4214(15) 0.0406(13) 0.1654(10) 0.099(8) Uani 1 1 d . . . . .
H20A H 0.452448 0.051322 0.197306 0.119 Uiso 1 1 calc R U . . .
H20B H 0.393150 0.093751 0.164298 0.119 Uiso 1 1 calc R U . . .
C80 C -0.1026(11) 0.1694(12) 0.3180(7) 0.069(5) Uani 1 1 d . . . . .
H80A H -0.118219 0.122775 0.288543 0.083 Uiso 1 1 calc R U . . .
H80B H -0.095065 0.228965 0.309811 0.083 Uiso 1 1 calc R U . . .
C21 C 0.4927(12) 0.0364(15) 0.1300(8) 0.083(6) Uani 1 1 d . . . . .
H21A H 0.471890 0.058731 0.102534 0.100 Uiso 1 1 calc R U . . .
H21B H 0.548748 0.077427 0.144484 0.100 Uiso 1 1 calc R U . . .
C70 C 0.6624(15) 0.3319(16) 0.0682(9) 0.101(8) Uani 1 1 d . . . . .
H70A H 0.728421 0.329651 0.067679 0.121 Uiso 1 1 calc R U . . .
H70B H 0.654331 0.394714 0.070168 0.121 Uiso 1 1 calc R U . . .
C71 C 0.6241(13) 0.3002(15) 0.1110(9) 0.088(6) Uani 1 1 d . . . . .
H71A H 0.654614 0.339839 0.140410 0.106 Uiso 1 1 calc R U . . .
H71B H 0.635877 0.238830 0.110153 0.106 Uiso 1 1 calc R U . . .
C47 C 0.3639(12) 0.4867(10) 0.5034(6) 0.060(4) Uani 1 1 d . . . . .
H47A H 0.384513 0.486670 0.536270 0.072 Uiso 1 1 calc R U . . .
H47B H 0.402020 0.537315 0.493346 0.072 Uiso 1 1 calc R U . . .
C48 C 0.3765(12) 0.3968(11) 0.4697(6) 0.062(4) Uani 1 1 d . . . . .
H48A H 0.363915 0.399919 0.436246 0.074 Uiso 1 1 calc R U . . .
H48B H 0.440354 0.387453 0.473073 0.074 Uiso 1 1 calc R U . . .
C29 C 0.0469(12) -0.2145(13) 0.1241(6) 0.073(5) Uani 1 1 d . . . . .
H29A H 0.043507 -0.278149 0.108262 0.088 Uiso 1 1 calc R U . . .
H29B H 0.000918 -0.211387 0.148520 0.088 Uiso 1 1 calc R U . . .
C18 C 0.1019(13) 0.4012(14) 0.3748(7) 0.073(5) Uani 1 1 d . . . . .
H18A H 0.143776 0.452150 0.394707 0.088 Uiso 1 1 calc R U . . .
H18B H 0.134556 0.349541 0.368142 0.088 Uiso 1 1 calc R U . . .
C72 C 0.5223(14) 0.3006(13) 0.1114(6) 0.077(5) Uani 1 1 d . . . . .
H72A H 0.497436 0.276135 0.138515 0.092 Uiso 1 1 calc R U . . .
H72B H 0.511145 0.363039 0.115919 0.092 Uiso 1 1 calc R U . . .
C45 C 0.2022(12) 0.4198(11) 0.5143(6) 0.063(4) Uani 1 1 d . . . . .
H45A H 0.216794 0.416050 0.547396 0.076 Uiso 1 1 calc R U . . .
H45B H 0.138126 0.429052 0.512117 0.076 Uiso 1 1 calc R U . . .
C83 C -0.2391(14) 0.1045(12) 0.1495(8) 0.096(6) Uani 1 1 d D U . . .
H83A H -0.248356 0.126027 0.119995 0.116 Uiso 0.75 1 calc R U P B 1
H83B H -0.288978 0.054853 0.151158 0.116 Uiso 0.75 1 calc R U P B 1
H83C H -0.277768 0.089087 0.175113 0.116 Uiso 0.25 1 calc R U P C 2
H83D H -0.271597 0.077778 0.118211 0.116 Uiso 0.25 1 calc R U P C 2
C5 C 0.1842(17) 0.5564(14) 0.1738(7) 0.096(8) Uani 1 1 d . . . . .
H5C H 0.236508 0.574625 0.155239 0.115 Uiso 1 1 calc R U . . .
H5D H 0.156178 0.609853 0.186142 0.115 Uiso 1 1 calc R U . . .
C67 C 0.4732(14) 0.2457(12) 0.0656(7) 0.074(5) Uani 1 1 d . . . . .
H67 H 0.484556 0.183267 0.063942 0.089 Uiso 1 1 calc R U . . .
C50 C 0.4901(12) 0.2071(13) 0.4866(6) 0.071(5) Uani 1 1 d . . . . .
H50A H 0.460634 0.154194 0.498247 0.085 Uiso 1 1 calc R U . . .
H50B H 0.480398 0.261379 0.509695 0.085 Uiso 1 1 calc R U . . .
C81 C -0.1372(13) 0.2269(12) 0.1944(7) 0.085(6) Uani 1 1 d D U . . .
H81A H -0.132579 0.272992 0.175005 0.102 Uiso 0.75 1 calc R U P D 1
H81B H -0.116318 0.256100 0.227618 0.102 Uiso 0.75 1 calc R U P D 1
H81C H -0.102642 0.287907 0.196707 0.102 Uiso 0.25 1 calc R U P E 2
H81D H -0.160865 0.220865 0.225656 0.102 Uiso 0.25 1 calc R U P E 2
O54 O -0.0245(11) 0.2622(13) 0.0417(7) 0.125(6) Uani 1 1 d D U . . .
C15 C -0.0618(15) 0.4730(18) 0.3640(8) 0.095(7) Uani 1 1 d . . . . .
H15A H -0.093702 0.525195 0.371443 0.113 Uiso 1 1 calc R U . . .
H15B H -0.104266 0.423142 0.343680 0.113 Uiso 1 1 calc R U . . .
C75 C 0.6633(13) 0.3373(14) 0.3376(9) 0.101(6) Uani 1 1 d D U . . .
H75A H 0.703999 0.393429 0.335620 0.121 Uiso 1 1 calc R U . . .
H75B H 0.681934 0.317751 0.366418 0.121 Uiso 1 1 calc R U . . .
C89 C -0.1625(14) 0.2567(19) 0.5411(7) 0.111(8) Uani 1 1 d D U . . .
H89A H -0.196787 0.195537 0.529104 0.133 Uiso 1 1 calc R U . . .
H89B H -0.203977 0.294077 0.558822 0.133 Uiso 1 1 calc R U . . .
C62 C 0.3070(14) 0.3414(13) 0.0020(6) 0.075(5) Uani 1 1 d . . . . .
H62A H 0.368004 0.340201 -0.010946 0.090 Uiso 1 1 calc R U . . .
H62B H 0.265528 0.287705 -0.015782 0.090 Uiso 1 1 calc R U . . .
C61 C 0.3134(13) 0.3363(12) 0.0547(6) 0.071(5) Uani 1 1 d . . . . .
H61 H 0.248951 0.332060 0.064414 0.085 Uiso 1 1 calc R U . . .
C51 C 0.5925(13) 0.2056(16) 0.4835(8) 0.102(8) Uani 1 1 d . . . . .
H51A H 0.618496 0.201956 0.514771 0.122 Uiso 1 1 calc R U . . .
H51B H 0.622940 0.261976 0.475613 0.122 Uiso 1 1 calc R U . . .
C46 C 0.2643(12) 0.4993(12) 0.5025(6) 0.066(4) Uani 1 1 d . . . . .
H46A H 0.257542 0.554388 0.525763 0.079 Uiso 1 1 calc R U . . .
H46B H 0.245952 0.506760 0.470524 0.079 Uiso 1 1 calc R U . . .
C65 C 0.3236(15) 0.5064(15) 0.0764(9) 0.100(8) Uani 1 1 d . . . . .
H65A H 0.260230 0.503672 0.086588 0.120 Uiso 1 1 calc R U . . .
H65B H 0.361032 0.561409 0.095526 0.120 Uiso 1 1 calc R U . . .
C94 C 0.2939(14) 0.1416(12) 0.0214(6) 0.076(6) Uani 1 1 d . . . . .
H94 H 0.303095 0.155394 -0.010737 0.091 Uiso 1 1 calc R U . . .
C66 C 0.3609(17) 0.4247(15) 0.0842(7) 0.090(6) Uani 1 1 d . . . . .
H66A H 0.426160 0.432138 0.077105 0.108 Uiso 1 1 calc R U . . .
H66B H 0.357155 0.422369 0.118152 0.108 Uiso 1 1 calc R U . . .
C12 C 0.3299(11) 0.4762(11) 0.3551(6) 0.058(4) Uani 1 1 d . . . . .
H12A H 0.291736 0.465332 0.381709 0.070 Uiso 1 1 calc R U . . .
H12B H 0.346097 0.418494 0.338657 0.070 Uiso 1 1 calc R U . . .
C10 C 0.3959(12) 0.6355(12) 0.3959(6) 0.073(5) Uani 1 1 d . . . . .
H10A H 0.361264 0.633361 0.424754 0.087 Uiso 1 1 calc R U . . .
H10B H 0.454388 0.676571 0.405535 0.087 Uiso 1 1 calc R U . . .
C68 C 0.5136(14) 0.2724(11) 0.0204(7) 0.077(5) Uani 1 1 d . . . . .
H68A H 0.485011 0.229049 -0.008279 0.092 Uiso 1 1 calc R U . . .
H68B H 0.501090 0.332450 0.018532 0.092 Uiso 1 1 calc R U . . .
C88 C 0.0445(15) 0.3232(16) 0.0246(9) 0.104(7) Uani 1 1 d D U . . .
H88A H 0.074076 0.290728 -0.002625 0.125 Uiso 1 1 calc R U . . .
H88B H 0.091809 0.352504 0.050061 0.125 Uiso 1 1 calc R U . . .
C22 C 0.5152(18) -0.0500(16) 0.1128(10) 0.110(9) Uani 1 1 d . . . . .
H22A H 0.570438 -0.053338 0.131609 0.132 Uiso 1 1 calc R U . . .
H22B H 0.533268 -0.052364 0.079733 0.132 Uiso 1 1 calc R U . . .
C26 C 0.1309(13) -0.0272(10) 0.1305(6) 0.065(5) Uani 1 1 d . . . . .
H26A H 0.136294 0.037252 0.145140 0.078 Uiso 1 1 calc R U . . .
H26B H 0.176056 -0.033867 0.105738 0.078 Uiso 1 1 calc R U . . .
C11 C 0.4151(11) 0.5412(12) 0.3741(6) 0.066(4) Uani 1 1 d . . . . .
H11A H 0.456802 0.545002 0.347920 0.079 Uiso 1 1 calc R U . . .
H11B H 0.446249 0.518554 0.398562 0.079 Uiso 1 1 calc R U . . .
C40 C 0.1245(13) 0.0026(12) 0.4991(6) 0.076(6) Uani 1 1 d . . . . .
H40A H 0.085224 0.045388 0.513870 0.092 Uiso 1 1 calc R U . . .
H40B H 0.099053 -0.057184 0.504737 0.092 Uiso 1 1 calc R U . . .
C85 C -0.1090(14) 0.2983(18) 0.0430(10) 0.117(8) Uani 1 1 d D U . . .
H85A H -0.115666 0.334619 0.074913 0.141 Uiso 1 1 calc R U . . .
H85B H -0.162032 0.249265 0.035043 0.141 Uiso 1 1 calc R U . . .
C28 C 0.0235(12) -0.1629(11) 0.0877(6) 0.066(5) Uani 1 1 d . . . . .
H28A H -0.040612 -0.184796 0.075769 0.079 Uiso 1 1 calc R U . . .
H28B H 0.062647 -0.174550 0.060486 0.079 Uiso 1 1 calc R U . . .
C92 C -0.0069(15) 0.2632(18) 0.5415(8) 0.106(7) Uani 1 1 d D U . . .
H92A H 0.035023 0.319991 0.554195 0.127 Uiso 0.5 1 calc R U P F 1
H92B H 0.027004 0.213075 0.541010 0.127 Uiso 0.5 1 calc R U P F 1
H92C H 0.049655 0.291580 0.561068 0.127 Uiso 0.5 1 calc R U P G 2
H92D H 0.001612 0.203644 0.523358 0.127 Uiso 0.5 1 calc R U P G 2
C63 C 0.2736(18) 0.4223(17) -0.0062(9) 0.106(8) Uani 1 1 d . . . . .
H63A H 0.208378 0.417755 0.000724 0.128 Uiso 1 1 calc R U . . .
H63B H 0.278757 0.424828 -0.040125 0.128 Uiso 1 1 calc R U . . .
C76 C 0.5660(12) 0.3502(12) 0.3387(8) 0.085(5) Uani 1 1 d D U . . .
H76A H 0.542918 0.350185 0.370683 0.102 Uiso 1 1 calc R U . . .
H76B H 0.559296 0.407588 0.330140 0.102 Uiso 1 1 calc R U . . .
C60 C 0.3257(19) 0.0569(15) 0.0230(10) 0.112(9) Uani 1 1 d . . . . .
H60A H 0.313853 0.041868 0.054279 0.134 Uiso 1 1 calc R U . . .
H60B H 0.392269 0.064200 0.019196 0.134 Uiso 1 1 calc R U . . .
C64 C 0.3260(14) 0.5080(15) 0.0242(8) 0.089(6) Uani 1 1 d . . . . .
H64A H 0.390038 0.516084 0.015087 0.106 Uiso 1 1 calc R U . . .
H64B H 0.299139 0.559511 0.018403 0.106 Uiso 1 1 calc R U . . .
C56 C 0.1913(15) 0.1304(13) 0.0309(7) 0.085(6) Uani 1 1 d . . . . .
H56A H 0.167479 0.185423 0.028332 0.102 Uiso 1 1 calc R U . . .
H56B H 0.182017 0.120189 0.063348 0.102 Uiso 1 1 calc R U . . .
C27 C 0.0361(13) -0.0621(13) 0.1079(6) 0.075(5) Uani 1 1 d . . . . .
H27A H 0.025773 -0.031029 0.081982 0.090 Uiso 1 1 calc R U . . .
H27B H -0.009339 -0.049173 0.131856 0.090 Uiso 1 1 calc R U . . .
O43 O -0.3721(7) -0.3398(7) 0.2207(4) 0.063(3) Uani 1 1 d . . . . .
O17 O -0.2536(8) -0.2021(7) 0.2273(4) 0.064(3) Uani 1 1 d . . . . .
O44 O -0.2783(8) -0.2750(8) 0.2984(4) 0.066(3) Uani 1 1 d . . . . .
O42 O -0.2060(7) -0.3513(8) 0.2275(4) 0.062(3) Uani 1 1 d . . . . .
C69 C 0.6141(15) 0.2733(16) 0.0229(8) 0.093(7) Uani 1 1 d . . . . .
H69A H 0.640665 0.294742 -0.004713 0.112 Uiso 1 1 calc R U . . .
H69B H 0.625294 0.211313 0.020480 0.112 Uiso 1 1 calc R U . . .
C59 C 0.2780(18) -0.0187(16) -0.0159(9) 0.113(9) Uani 1 1 d . . . . .
H59A H 0.288392 -0.003100 -0.047198 0.136 Uiso 1 1 calc R U . . .
H59B H 0.303629 -0.073606 -0.015525 0.136 Uiso 1 1 calc R U . . .
C86 C -0.1028(16) 0.3547(18) 0.0069(9) 0.116(8) Uani 1 1 d D U . . .
H86A H -0.138917 0.403549 0.015227 0.139 Uiso 1 1 calc R U . . .
H86B H -0.123677 0.318624 -0.025190 0.139 Uiso 1 1 calc R U . . .
C87 C -0.0031(15) 0.3903(17) 0.0096(9) 0.115(8) Uani 1 1 d D U . . .
H87A H 0.016619 0.400076 -0.021772 0.138 Uiso 1 1 calc R U . . .
H87B H 0.010866 0.448067 0.032965 0.138 Uiso 1 1 calc R U . . .
C84 C -0.1489(14) 0.0776(11) 0.1525(9) 0.101(7) Uani 1 1 d D U . . .
H84A H -0.151038 0.031099 0.171511 0.122 Uiso 1 1 calc R U . . .
H84B H -0.130031 0.053028 0.120311 0.122 Uiso 1 1 calc R U . . .
C57 C 0.1393(17) 0.0485(17) -0.0067(7) 0.105(9) Uani 1 1 d . . . . .
H57A H 0.074503 0.038052 0.000994 0.126 Uiso 1 1 calc R U . . .
H57B H 0.141672 0.063614 -0.038478 0.126 Uiso 1 1 calc R U . . .
C73 C 0.5752(18) 0.235(2) 0.2710(11) 0.147(9) Uani 1 1 d D U . . .
H73A H 0.570617 0.253333 0.240340 0.177 Uiso 1 1 calc R U . . .
H73B H 0.559624 0.168631 0.265344 0.177 Uiso 1 1 calc R U . . .
C74 C 0.6665(19) 0.2668(19) 0.2943(10) 0.132(8) Uani 1 1 d D U . . .
H74A H 0.707989 0.291191 0.271997 0.158 Uiso 1 1 calc R U . . .
H74B H 0.690830 0.216216 0.303097 0.158 Uiso 1 1 calc R U . . .
C58 C 0.1770(19) -0.0360(16) -0.0090(8) 0.112(10) Uani 1 1 d . . . . .
H58A H 0.146146 -0.082903 -0.035785 0.134 Uiso 1 1 calc R U . . .
H58B H 0.166028 -0.057305 0.020764 0.134 Uiso 1 1 calc R U . . .
C82 C -0.2324(17) 0.1775(16) 0.1919(9) 0.092(8) Uani 0.75 1 d D U P H 1
H82A H -0.244290 0.153204 0.220810 0.111 Uiso 0.75 1 calc R U P H 1
H82B H -0.276896 0.217350 0.188891 0.111 Uiso 0.75 1 calc R U P H 1
O30 O -0.3394(8) -0.4477(9) 0.3852(4) 0.076(4) Uani 1 1 d . . . . .
O12 O -0.2232(9) -0.1512(9) 0.0937(4) 0.076(3) Uani 1 1 d . . . . .
C90 C -0.1262(19) 0.295(2) 0.5020(10) 0.134(9) Uani 1 1 d D U . . .
H90A H -0.168009 0.274352 0.473289 0.161 Uiso 0.5 1 calc R U P I 1
H90B H -0.115736 0.361009 0.510673 0.161 Uiso 0.5 1 calc R U P I 1
H90C H -0.141781 0.250777 0.471559 0.161 Uiso 0.5 1 calc R U P J 2
H90D H -0.152856 0.348659 0.500323 0.161 Uiso 0.5 1 calc R U P J 2
O91 O -0.041(2) 0.262(3) 0.4942(9) 0.133(11) Uani 0.5 1 d D U P K 1
W12B W -0.5087(14) -0.262(2) 0.2385(8) 0.056(2) Uani 0.23(4) 1 d . . P A 2
C93 C -0.210(5) 0.202(2) 0.156(2) 0.081(12) Uani 0.25 1 d D U P H 2
H93A H -0.261819 0.234297 0.165054 0.098 Uiso 0.25 1 calc R U P H 2
H93B H -0.186664 0.217713 0.126196 0.098 Uiso 0.25 1 calc R U P H 2
O91A O -0.0287(17) 0.318(3) 0.5098(15) 0.129(11) Uani 0.5 1 d D U P K 2

loop_
_atom_site_aniso_label
_atom_site_aniso_U_11
_atom_site_aniso_U_22
_atom_site_aniso_U_33
_atom_site_aniso_U_23
_atom_site_aniso_U_13
_atom_site_aniso_U_12
W5 0.0509(3) 0.0442(3) 0.0435(3) 0.0117(2) -0.0008(2) -0.0016(2)
W3 0.0491(3) 0.0365(3) 0.0563(4) 0.0055(2) 0.0070(3) -0.0012(2)
W4 0.0447(3) 0.0415(3) 0.0553(4) 0.0082(2) -0.0032(3) 0.0043(2)
W10 0.0491(3) 0.0435(3) 0.0494(3) 0.0118(2) -0.0038(3) -0.0075(2)
W1 0.0428(3) 0.0490(3) 0.0544(4) 0.0084(3) -0.0032(3) 0.0061(2)
W6 0.0472(3) 0.0501(3) 0.0463(3) -0.0011(3) 0.0010(3) 0.0023(3)
W7 0.0575(4) 0.0387(3) 0.0583(4) 0.0119(3) -0.0090(3) 0.0003(3)
W11 0.0528(4) 0.0550(3) 0.0422(3) 0.0020(3) -0.0086(3) 0.0057(3)
W12A 0.0373(7) 0.0493(15) 0.0362(13) 0.0026(9) -0.0040(7) 0.0016(8)
Dy1 0.0383(3) 0.0377(3) 0.0395(3) 0.0068(2) -0.0011(2) 0.0006(2)
W8 0.0539(4) 0.0589(4) 0.0465(3) 0.0191(3) -0.0048(3) -0.0052(3)
W2 0.0529(4) 0.0544(3) 0.0432(3) 0.0038(3) -0.0105(3) 0.0010(3)
W9 0.0452(3) 0.0659(4) 0.0417(3) -0.0009(3) 0.0007(3) 0.0012(3)
P5 0.0380(18) 0.0411(18) 0.044(2) 0.0049(15) -0.0058(15) -0.0017(14)
P1 0.047(2) 0.0412(18) 0.051(2) 0.0047(15) -0.0018(16) 0.0048(15)
P2 0.050(2) 0.0431(19) 0.043(2) 0.0028(15) 0.0033(16) 0.0032(15)
P3 0.0423(19) 0.056(2) 0.0396(19) 0.0058(16) -0.0035(15) 0.0024(16)
P4 0.074(3) 0.070(3) 0.042(2) 0.0115(19) 0.001(2) -0.013(2)
O4 0.054(6) 0.056(6) 0.036(5) 0.008(4) -0.004(4) -0.012(5)
O6 0.048(6) 0.056(6) 0.041(5) 0.007(4) 0.003(4) 0.008(5)
O2 0.052(6) 0.039(5) 0.059(6) 0.017(4) -0.004(5) 0.005(4)
O1 0.052(6) 0.042(5) 0.057(6) 0.009(4) -0.005(5) 0.001(4)
O18 0.048(6) 0.041(5) 0.086(8) -0.001(5) -0.009(5) -0.013(4)
O5 0.044(5) 0.059(6) 0.046(6) 0.007(5) -0.001(4) 0.003(5)
O40 0.072(8) 0.069(7) 0.062(7) 0.024(6) -0.027(6) -0.017(6)
O16 0.065(7) 0.074(7) 0.053(6) 0.004(5) -0.016(5) -0.029(6)
O36 0.045(6) 0.044(6) 0.100(9) 0.009(5) -0.018(6) 0.005(4)
O26 0.087(9) 0.037(5) 0.092(9) 0.014(5) -0.022(7) 0.019(5)
O38 0.046(5) 0.055(6) 0.052(6) 0.002(5) -0.004(4) 0.012(4)
O25 0.071(8) 0.073(8) 0.065(7) 0.002(6) -0.008(6) -0.033(6)
O52 0.051(6) 0.064(7) 0.067(7) 0.008(5) 0.000(5) -0.005(5)
O7 0.047(6) 0.058(6) 0.052(6) 0.016(5) -0.007(5) -0.001(5)
O39 0.076(8) 0.079(7) 0.043(6) 0.025(5) 0.011(5) 0.028(6)
O45 0.084(8) 0.075(8) 0.057(7) 0.019(6) 0.007(6) 0.028(6)
O49 0.056(6) 0.065(6) 0.041(5) 0.010(5) -0.002(5) -0.003(5)
O20 0.053(6) 0.067(7) 0.074(8) 0.016(6) -0.019(6) -0.021(5)
O15 0.059(7) 0.071(7) 0.063(7) 0.010(6) -0.022(5) -0.015(6)
O23 0.041(6) 0.043(5) 0.094(8) 0.003(5) -0.004(5) -0.007(4)
O22 0.053(6) 0.048(6) 0.083(8) 0.011(5) 0.010(6) 0.010(5)
O31 0.079(8) 0.070(7) 0.061(7) 0.010(6) -0.001(6) 0.030(6)
O3 0.055(6) 0.052(6) 0.064(7) 0.019(5) -0.005(5) 0.007(5)
O27 0.078(8) 0.058(7) 0.076(8) 0.009(6) 0.008(6) -0.041(6)
O10 0.043(6) 0.068(7) 0.060(7) -0.011(5) -0.004(5) 0.007(5)
O21 0.067(7) 0.060(6) 0.058(7) -0.002(5) -0.001(5) 0.002(5)
O13 0.049(6) 0.054(6) 0.067(7) -0.011(5) -0.005(5) 0.008(5)
O47 0.076(8) 0.088(8) 0.042(6) 0.015(6) -0.008(5) -0.036(6)
O28 0.051(6) 0.091(8) 0.051(6) 0.004(6) -0.005(5) -0.002(6)
O8 0.045(6) 0.044(5) 0.073(7) 0.001(5) -0.001(5) -0.002(4)
O34 0.060(7) 0.077(8) 0.058(7) -0.007(6) 0.008(5) 0.008(6)
O35 0.052(7) 0.078(8) 0.078(8) 0.017(6) -0.020(6) 0.006(6)
O29 0.071(8) 0.065(7) 0.060(7) 0.017(5) -0.021(6) 0.000(6)
O24 0.065(7) 0.065(7) 0.052(6) 0.004(5) -0.006(5) -0.006(5)
O11 0.104(9) 0.046(6) 0.069(7) 0.031(5) 0.023(7) 0.039(6)
O32 0.063(7) 0.086(8) 0.033(5) 0.003(5) -0.015(5) -0.011(6)
O41 0.122(11) 0.062(7) 0.066(8) 0.028(6) 0.029(7) 0.025(7)
O14 0.079(8) 0.061(7) 0.065(7) 0.009(5) -0.006(6) 0.027(6)
O46 0.073(8) 0.048(6) 0.098(10) -0.001(6) 0.015(7) 0.026(6)
O19 0.049(6) 0.036(5) 0.093(8) 0.017(5) -0.012(5) 0.001(4)
O48 0.087(9) 0.095(9) 0.045(6) 0.028(6) -0.001(6) -0.023(7)
O33 0.058(7) 0.079(8) 0.082(9) 0.007(7) -0.012(6) -0.012(6)
O9 0.046(6) 0.060(6) 0.076(8) -0.004(5) -0.001(5) 0.004(5)
C3 0.085(13) 0.062(10) 0.055(10) 0.017(8) -0.007(9) 0.013(9)
C31 0.057(9) 0.052(8) 0.040(8) 0.005(6) 0.003(6) 0.009(7)
O37 0.062(7) 0.085(8) 0.060(7) -0.008(6) -0.027(6) -0.004(6)
C2 0.067(11) 0.067(10) 0.054(9) 0.015(8) 0.000(8) 0.002(8)
C36 0.067(10) 0.061(9) 0.054(9) -0.001(7) -0.003(8) 0.029(8)
C1 0.059(9) 0.041(8) 0.070(10) 0.013(7) 0.004(8) 0.012(7)
O53 0.098(10) 0.058(7) 0.072(8) 0.006(6) -0.020(7) 0.019(7)
C38 0.061(10) 0.054(8) 0.052(9) 0.019(7) -0.016(7) -0.009(7)
C13 0.054(9) 0.072(10) 0.060(10) 0.027(8) 0.006(7) 0.019(8)
C30 0.079(12) 0.057(9) 0.054(10) 0.000(7) 0.013(8) -0.012(8)
C4 0.099(15) 0.103(15) 0.042(9) 0.013(9) -0.010(9) -0.005(12)
C33 0.112(15) 0.052(9) 0.033(8) 0.005(6) 0.007(8) 0.017(9)
C19 0.055(10) 0.060(10) 0.104(15) 0.012(9) 0.039(10) 0.003(8)
C8 0.071(11) 0.047(8) 0.052(9) 0.006(7) 0.000(8) 0.002(7)
C39 0.046(8) 0.052(8) 0.059(9) 0.010(7) -0.007(7) -0.010(6)
C35 0.093(14) 0.068(11) 0.067(12) -0.015(9) -0.016(10) 0.039(10)
C17 0.088(13) 0.057(10) 0.074(12) 0.016(8) 0.012(10) 0.026(9)
C14 0.079(13) 0.099(15) 0.084(14) 0.026(11) 0.012(11) 0.051(11)
C16 0.085(14) 0.104(15) 0.059(11) 0.008(10) 0.013(10) 0.030(12)
C34 0.14(2) 0.060(11) 0.055(11) -0.010(8) -0.041(12) 0.034(11)
O51 0.056(8) 0.113(11) 0.160(14) -0.044(10) 0.001(9) 0.004(8)
C32 0.064(10) 0.055(9) 0.059(10) 0.004(7) -0.019(8) 0.006(7)
C9 0.085(12) 0.042(8) 0.050(9) 0.004(7) -0.004(8) -0.022(8)
C6 0.078(12) 0.085(12) 0.040(8) 0.001(8) 0.019(8) -0.021(10)
C79 0.064(11) 0.072(11) 0.072(12) -0.001(9) 0.006(9) -0.004(9)
C24 0.070(11) 0.063(10) 0.061(10) 0.015(8) 0.010(8) 0.023(8)
C52 0.067(12) 0.105(16) 0.087(15) 0.001(12) -0.017(11) 0.019(11)
C41 0.110(15) 0.058(10) 0.041(9) 0.005(7) 0.000(9) -0.010(10)
C54 0.059(10) 0.051(9) 0.067(10) 0.004(7) 0.010(8) 0.016(7)
C43 0.049(8) 0.056(9) 0.053(9) 0.009(7) 0.006(7) 0.018(7)
C78 0.081(13) 0.049(9) 0.098(14) 0.023(9) 0.021(11) -0.006(9)
C25 0.048(8) 0.049(8) 0.036(7) 0.007(6) 0.005(6) 0.001(6)
C7 0.046(8) 0.062(9) 0.051(9) 0.011(7) 0.001(7) -0.001(7)
C53 0.059(11) 0.080(13) 0.100(16) 0.002(11) 0.011(11) 0.003(9)
C77 0.056(10) 0.088(13) 0.087(13) 0.045(11) 0.002(9) 0.012(9)
O50 0.100(13) 0.147(16) 0.104(14) 0.041(11) -0.025(10) -0.008(11)
C23 0.072(12) 0.111(16) 0.062(11) 0.000(11) 0.023(10) 0.019(11)
C44 0.041(8) 0.065(10) 0.069(11) 0.003(8) -0.012(7) 0.007(7)
C42 0.061(10) 0.063(9) 0.049(9) 0.004(7) -0.002(7) -0.006(8)
C49 0.044(8) 0.075(10) 0.039(8) 0.002(7) 0.001(6) -0.003(7)
C55 0.087(14) 0.097(14) 0.087(14) 0.007(11) 0.001(11) 0.001(11)
C37 0.065(10) 0.047(8) 0.041(8) 0.007(6) 0.009(7) 0.001(7)
C20 0.084(14) 0.062(11) 0.15(2) 0.024(13) 0.058(15) 0.015(10)
C80 0.048(9) 0.068(11) 0.086(13) 0.007(9) 0.000(9) 0.006(8)
C21 0.041(9) 0.116(17) 0.102(15) 0.054(13) 0.011(9) -0.001(10)
C70 0.066(13) 0.106(17) 0.106(18) -0.017(14) 0.006(12) -0.002(12)
C71 0.053(11) 0.087(14) 0.119(18) 0.020(13) -0.007(11) 0.000(10)
C47 0.076(11) 0.050(8) 0.052(9) 0.019(7) -0.005(8) -0.007(8)
C48 0.068(11) 0.068(10) 0.046(9) 0.012(7) -0.003(7) 0.000(8)
C29 0.059(10) 0.084(12) 0.055(10) -0.012(9) 0.006(8) -0.016(9)
C18 0.065(11) 0.085(13) 0.073(12) 0.018(10) 0.012(9) 0.019(9)
C72 0.098(15) 0.073(11) 0.051(10) 0.004(8) 0.011(9) 0.002(10)
C45 0.057(10) 0.075(11) 0.054(10) 0.003(8) -0.005(8) 0.016(8)
C83 0.092(14) 0.072(11) 0.122(15) 0.036(11) -0.029(12) -0.013(10)
C5 0.124(19) 0.093(14) 0.053(11) 0.016(10) -0.005(11) -0.036(13)
C67 0.087(13) 0.064(10) 0.069(11) 0.019(9) -0.007(10) -0.002(9)
C50 0.061(10) 0.084(12) 0.067(11) -0.004(9) -0.013(8) 0.035(9)
C81 0.113(15) 0.064(11) 0.074(12) 0.011(9) -0.010(11) 0.012(10)
O54 0.092(11) 0.152(15) 0.140(14) 0.055(12) 0.005(10) 0.012(11)
C15 0.088(15) 0.14(2) 0.076(14) 0.031(13) 0.019(11) 0.062(14)
C75 0.075(11) 0.082(11) 0.151(15) 0.048(11) -0.009(12) 0.002(10)
C89 0.062(12) 0.17(2) 0.087(14) -0.006(14) 0.005(11) 0.015(13)
C62 0.087(13) 0.086(13) 0.053(10) 0.025(9) -0.015(9) 0.005(10)
C61 0.074(12) 0.084(12) 0.044(9) 0.011(8) 0.005(8) -0.014(9)
C51 0.067(12) 0.120(17) 0.095(15) -0.049(13) -0.038(11) 0.045(12)
C46 0.069(11) 0.068(10) 0.054(10) 0.005(8) -0.004(8) 0.005(8)
C65 0.071(13) 0.089(15) 0.12(2) -0.010(13) 0.039(13) -0.007(11)
C94 0.092(14) 0.078(12) 0.046(9) 0.018(8) -0.030(9) -0.021(10)
C66 0.108(17) 0.094(15) 0.062(12) 0.017(11) 0.018(11) -0.005(13)
C12 0.064(10) 0.059(9) 0.053(9) 0.014(7) -0.023(8) 0.011(7)
C10 0.054(10) 0.087(12) 0.054(10) -0.008(9) 0.010(8) -0.027(9)
C68 0.097(15) 0.049(9) 0.074(12) -0.008(8) 0.017(11) 0.009(9)
C88 0.096(15) 0.114(16) 0.098(15) 0.024(13) 0.000(13) 0.003(13)
C22 0.104(18) 0.103(17) 0.14(2) 0.044(16) 0.072(17) 0.029(15)
C26 0.085(12) 0.047(8) 0.051(9) 0.005(7) -0.011(8) -0.012(8)
C11 0.055(10) 0.084(12) 0.058(10) 0.012(9) 0.017(8) 0.013(8)
C40 0.083(13) 0.073(11) 0.055(10) 0.010(8) 0.000(9) -0.033(10)
C85 0.072(13) 0.15(2) 0.121(18) 0.031(15) -0.005(13) -0.002(14)
C28 0.064(10) 0.075(11) 0.045(9) 0.002(8) 0.007(7) -0.015(8)
C92 0.095(14) 0.134(16) 0.103(15) 0.070(13) -0.007(12) 0.001(13)
C63 0.107(19) 0.12(2) 0.091(17) 0.039(15) -0.003(14) 0.009(15)
C76 0.073(11) 0.066(10) 0.113(13) 0.022(10) 0.011(10) 0.001(9)
C60 0.12(2) 0.081(15) 0.12(2) 0.018(14) -0.039(16) -0.007(14)
C64 0.064(12) 0.091(15) 0.111(18) 0.031(13) -0.009(12) -0.001(10)
C56 0.106(16) 0.071(12) 0.063(11) 0.015(9) -0.011(11) -0.024(11)
C27 0.075(12) 0.091(13) 0.051(10) 0.009(9) 0.001(9) -0.004(10)
O43 0.054(6) 0.066(7) 0.063(7) 0.014(5) -0.004(5) -0.002(5)
O17 0.061(7) 0.049(6) 0.081(8) 0.009(5) -0.001(6) 0.012(5)
O44 0.073(8) 0.077(7) 0.043(6) 0.018(5) -0.006(5) -0.007(6)
O42 0.045(6) 0.073(7) 0.071(7) 0.023(6) -0.011(5) 0.009(5)
C69 0.087(15) 0.094(15) 0.095(16) 0.013(12) 0.030(13) 0.011(12)
C59 0.12(2) 0.085(15) 0.113(19) -0.001(13) -0.002(15) -0.028(14)
C86 0.101(16) 0.126(18) 0.109(17) 0.008(14) 0.014(14) 0.008(14)
C87 0.133(19) 0.117(17) 0.085(14) 0.008(13) 0.002(14) 0.012(15)
C84 0.126(18) 0.053(10) 0.112(17) 0.000(11) -0.031(14) 0.005(11)
C57 0.116(19) 0.12(2) 0.055(11) 0.025(12) -0.008(11) -0.052(16)
C73 0.109(15) 0.155(16) 0.170(18) -0.011(15) 0.023(15) 0.056(14)
C74 0.111(15) 0.119(15) 0.167(17) 0.020(14) 0.012(15) 0.037(13)
C58 0.16(2) 0.086(15) 0.068(13) 0.018(11) -0.004(14) -0.055(16)
C82 0.113(18) 0.069(14) 0.081(15) 0.002(12) -0.015(14) -0.005(13)
O30 0.068(8) 0.091(9) 0.060(7) 0.018(6) -0.014(6) -0.013(6)
O12 0.078(8) 0.093(9) 0.069(8) 0.047(7) 0.012(6) 0.011(7)
C90 0.106(16) 0.18(2) 0.126(18) 0.056(16) -0.018(15) 0.010(16)
O91 0.12(2) 0.17(2) 0.11(2) 0.042(19) 0.013(17) 0.01(2)
W12B 0.045(3) 0.068(6) 0.044(4) -0.010(5) -0.002(3) 0.009(4)
C93 0.10(2) 0.06(2) 0.08(2) 0.02(2) -0.01(2) 0.00(2)
O91A 0.111(19) 0.16(2) 0.12(2) 0.075(18) 0.000(17) -0.016(19)

loop_
_atom_type_symbol
_atom_type_description
_atom_type_scat_dispersion_real
_atom_type_scat_dispersion_imag
_atom_type_scat_source
C C 0.0033 0.0016 'International Tables Vol C Tables 4.2.6.8 and 6.1.1.4'
H H 0.0000 0.0000 'International Tables Vol C Tables 4.2.6.8 and 6.1.1.4'
Dy Dy -0.1892 4.4098 'International Tables Vol C Tables 4.2.6.8 and 6.1.1.4'
O O 0.0106 0.0060 'International Tables Vol C Tables 4.2.6.8 and 6.1.1.4'
P P 0.1023 0.0942 'International Tables Vol C Tables 4.2.6.8 and 6.1.1.4'
W W -0.8490 6.8722 'International Tables Vol C Tables 4.2.6.8 and 6.1.1.4'

loop_
_geom_angle_atom_site_label_1
_geom_angle_atom_site_label_2
_geom_angle_atom_site_label_3
_geom_angle
_geom_angle_site_symmetry_1
_geom_angle_site_symmetry_3
_geom_angle_publ_flag
O18 W5 O13 88.4(5) . . ?
O18 W5 O9 154.7(5) . . ?
O18 W5 O17 86.2(4) . . ?
O13 W5 O17 68.7(4) . . ?
O19 W5 O18 86.0(4) . . ?
O19 W5 O13 154.0(5) . . ?
O19 W5 O9 87.4(5) . . ?
O19 W5 O17 85.5(4) . . ?
O9 W5 O13 86.9(4) . . ?
O9 W5 O17 69.0(4) . . ?
O12 W5 O18 103.7(6) . . ?
O12 W5 O13 101.3(6) . . ?
O12 W5 O19 104.7(6) . . ?
O12 W5 O9 101.5(6) . . ?
O12 W5 O17 166.1(5) . . ?
O10 W3 O17 69.3(4) . . ?
O8 W3 O10 101.0(5) . . ?
O8 W3 O11 103.4(5) . . ?
O8 W3 O46 105.1(5) . . ?
O8 W3 O9 100.9(5) . . ?
O8 W3 O17 166.0(5) . . ?
O11 W3 O10 155.6(5) . . ?
O11 W3 O9 88.9(5) . . ?
O11 W3 O17 86.7(5) . . ?
O46 W3 O10 87.4(5) . . ?
O46 W3 O11 86.2(5) . . ?
O46 W3 O9 154.0(5) . . ?
O46 W3 O17 85.0(5) . . ?
O9 W3 O10 86.6(5) . . ?
O9 W3 O17 69.3(4) . . ?
O16 W4 O15 87.2(5) . . ?
O16 W4 O10 154.0(5) . . ?
O16 W4 O13 86.8(5) . . ?
O16 W4 O17 84.9(5) . . ?
O15 W4 O10 88.3(5) . . ?
O15 W4 O13 154.5(5) . . ?
O15 W4 O17 85.8(5) . . ?
O10 W4 O17 69.2(4) . . ?
O13 W4 O10 86.4(4) . . ?
O13 W4 O17 69.0(4) . . ?
O14 W4 O16 103.6(6) . . ?
O14 W4 O15 103.7(6) . . ?
O14 W4 O10 102.4(5) . . ?
O14 W4 O13 101.8(5) . . ?
O14 W4 O17 167.4(5) . . ?
O39 W10 O31 86.5(5) . . ?
O39 W10 O43 70.9(4) . . ?
O31 W10 O43 71.2(4) . . ?
O27 W10 O39 100.9(6) . . ?
O27 W10 O31 101.6(5) . . ?
O27 W10 O28 102.0(6) . . ?
O27 W10 O32 101.9(5) . . ?
O27 W10 O43 169.0(5) . . ?
O28 W10 O39 157.1(5) . . ?
O28 W10 O31 88.8(5) . . ?
O28 W10 O43 86.4(5) . . ?
O32 W10 O39 90.1(5) . . ?
O32 W10 O31 156.5(5) . . ?
O32 W10 O28 85.3(5) . . ?
O32 W10 O43 85.7(4) . . ?
O40 W1 O42 69.5(4) . . ?
O20 W1 O40 86.2(5) . . ?
O20 W1 O42 69.5(4) . . ?
O22 W1 O40 101.1(5) . . ?
O22 W1 O20 100.7(5) . . ?
O22 W1 O11 103.9(5) . . ?
O22 W1 O41 103.4(6) . . ?
O22 W1 O42 166.4(5) . . ?
O11 W1 O40 155.0(5) . . ?
O11 W1 O20 87.7(5) . . ?
O11 W1 O41 87.1(5) . . ?
O11 W1 O42 85.7(5) . . ?
O41 W1 O40 88.6(5) . . ?
O41 W1 O20 155.8(6) . . ?
O41 W1 O42 86.5(5) . . ?
O25 W6 O42 70.1(5) . . ?
O20 W6 O25 87.3(5) . . ?
O20 W6 O23 154.8(5) . . ?
O20 W6 O42 70.1(5) . . ?
O23 W6 O25 85.9(5) . . ?
O23 W6 O42 84.8(4) . . ?
O21 W6 O25 99.8(6) . . ?
O21 W6 O20 101.1(5) . . ?
O21 W6 O23 104.0(5) . . ?
O21 W6 O19 104.9(5) . . ?
O21 W6 O42 166.4(5) . . ?
O19 W6 O25 155.2(5) . . ?
O19 W6 O20 89.5(5) . . ?
O19 W6 O23 86.6(4) . . ?
O19 W6 O42 85.7(5) . . ?
O40 W7 O25 87.7(5) . . ?
O40 W7 O42 70.5(4) . . ?
O26 W7 O40 99.2(6) . . ?
O26 W7 O25 100.2(6) . . ?
O26 W7 O28 103.9(6) . . ?
O26 W7 O29 103.6(6) . . ?
O26 W7 O42 166.2(5) . . ?
O25 W7 O42 70.9(5) . . ?
O28 W7 O40 156.8(5) . . ?
O28 W7 O25 88.3(5) . . ?
O28 W7 O42 86.6(5) . . ?
O29 W7 O40 87.8(5) . . ?
O29 W7 O25 156.2(5) . . ?
O29 W7 O28 86.7(5) . . ?
O29 W7 O42 85.5(4) . . ?
O18 W11 O45 89.6(5) . . ?
O18 W11 O23 87.8(5) . . ?
O18 W11 O31 156.6(5) . . ?
O18 W11 O43 86.3(4) . . ?
O45 W11 O43 70.2(4) . . ?
O23 W11 O45 155.2(5) . . ?
O23 W11 O31 87.7(5) . . ?
O23 W11 O43 85.0(5) . . ?
O31 W11 O45 84.9(5) . . ?
O31 W11 O43 70.5(4) . . ?
O24 W11 O18 102.4(5) . . ?
O24 W11 O45 102.1(5) . . ?
O24 W11 O23 102.6(5) . . ?
O24 W11 O31 101.0(5) . . ?
O24 W11 O43 168.6(4) . . ?
O16 W12A O47 83.6(5) . . ?
O16 W12A O43 84.8(5) . . ?
O38 W12A O16 103.3(6) . . ?
O38 W12A O39 101.0(5) . . ?
O38 W12A O45 102.6(6) . . ?
O38 W12A O47 102.3(6) . . ?
O38 W12A O43 170.4(6) . . ?
O39 W12A O16 155.2(6) . . ?
O39 W12A O47 86.7(5) . . ?
O39 W12A O43 71.4(5) . . ?
O45 W12A O16 90.6(5) . . ?
O45 W12A O39 88.7(6) . . ?
O45 W12A O47 155.1(6) . . ?
O45 W12A O43 71.9(5) . . ?
O47 W12A O43 83.4(5) . . ?
O4 Dy1 O6 145.1(3) . . ?
O4 Dy1 O7 145.1(3) . . ?
O2 Dy1 O4 87.8(4) . . ?
O2 Dy1 O6 93.1(3) . . ?
O2 Dy1 O5 88.2(4) . . ?
O2 Dy1 O7 89.4(3) . . ?
O2 Dy1 O3 91.3(4) . . ?
O1 Dy1 O4 89.1(4) . . ?
O1 Dy1 O6 88.4(3) . . ?
O1 Dy1 O2 176.3(3) . . ?
O1 Dy1 O5 89.1(4) . . ?
O1 Dy1 O7 94.3(4) . . ?
O1 Dy1 O3 89.6(4) . . ?
O5 Dy1 O4 73.6(3) . . ?
O5 Dy1 O6 71.6(3) . . ?
O5 Dy1 O7 141.1(3) . . ?
O5 Dy1 O3 145.6(4) . . ?
O7 Dy1 O6 69.8(3) . . ?
O3 Dy1 O4 72.0(3) . . ?
O3 Dy1 O6 142.7(4) . . ?
O3 Dy1 O7 73.2(4) . . ?
O35 W8 O29 88.1(5) . . ?
O35 W8 O44 69.7(4) . . ?
O29 W8 O44 85.0(5) . . ?
O32 W8 O35 155.5(5) . . ?
O32 W8 O29 84.6(5) . . ?
O32 W8 O44 86.4(4) . . ?
O33 W8 O35 87.9(5) . . ?
O33 W8 O29 155.3(5) . . ?
O33 W8 O32 89.0(5) . . ?
O33 W8 O44 70.8(5) . . ?
O30 W8 O35 102.9(5) . . ?
O30 W8 O29 103.0(6) . . ?
O30 W8 O32 101.5(5) . . ?
O30 W8 O33 101.7(6) . . ?
O30 W8 O44 169.2(5) . . ?
O36 W2 O35 88.0(5) . . ?
O36 W2 O41 154.9(6) . . ?
O36 W2 O46 87.4(5) . . ?
O36 W2 O44 69.3(4) . . ?
O35 W2 O44 69.1(4) . . ?
O41 W2 O35 87.7(5) . . ?
O41 W2 O46 85.9(5) . . ?
O41 W2 O44 86.1(5) . . ?
O46 W2 O35 154.5(5) . . ?
O46 W2 O44 85.8(5) . . ?
O37 W2 O36 102.6(6) . . ?
O37 W2 O35 101.3(6) . . ?
O37 W2 O41 102.5(6) . . ?
O37 W2 O46 104.2(6) . . ?
O37 W2 O44 167.1(5) . . ?
O36 W9 O44 67.0(4) . . ?
O15 W9 O36 85.6(5) . . ?
O15 W9 O47 87.8(4) . . ?
O15 W9 O33 154.0(6) . . ?
O15 W9 O44 86.0(5) . . ?
O47 W9 O36 151.4(6) . . ?
O47 W9 O33 87.2(5) . . ?
O47 W9 O44 84.9(5) . . ?
O34 W9 O36 103.1(5) . . ?
O34 W9 O15 103.8(6) . . ?
O34 W9 O47 105.5(6) . . ?
O34 W9 O33 102.1(6) . . ?
O34 W9 O44 165.8(5) . . ?
O33 W9 O36 86.7(5) . . ?
O33 W9 O44 68.1(5) . . ?
O43 P5 O17 108.8(6) . . ?
O43 P5 O44 110.6(6) . . ?
O44 P5 O17 110.2(6) . . ?
O42 P5 O43 109.6(6) . . ?
O42 P5 O17 109.9(6) . . ?
O42 P5 O44 107.7(7) . . ?
O1 P1 C1 111.1(7) . . ?
O1 P1 C13 106.7(7) . . ?
O1 P1 C7 109.8(7) . . ?
C1 P1 C13 108.1(7) . . ?
C7 P1 C1 106.5(7) . . ?
C7 P1 C13 114.7(8) . . ?
O2 P2 C31 110.1(6) . . ?
O2 P2 C19 109.0(7) . . ?
O2 P2 C25 108.2(6) . . ?
C31 P2 C19 112.4(9) . . ?
C31 P2 C25 109.2(7) . . ?
C19 P2 C25 108.0(8) . . ?
O49 P3 C43 110.0(7) . . ?
O49 P3 C49 109.1(7) . . ?
O49 P3 C37 110.3(6) . . ?
C43 P3 C49 108.7(7) . . ?
C37 P3 C43 111.5(7) . . ?
C37 P3 C49 107.3(8) . . ?
O48 P4 C67 107.9(8) . . ?
O48 P4 C61 109.8(8) . . ?
O48 P4 C94 112.1(8) . . ?
C67 P4 C94 108.5(10) . . ?
C61 P4 C67 111.6(8) . . ?
C61 P4 C94 107.1(8) . . ?
Dy1 O4 H4A 109.3 . . ?
Dy1 O4 H4B 109.6 . . ?
H4A O4 H4B 104.5 . . ?
Dy1 O6 H6A 112.8 . . ?
Dy1 O6 H6B 109.0 . . ?
H6A O6 H6B 108.1 . . ?
P2 O2 Dy1 170.3(6) . . ?
P1 O1 Dy1 175.4(6) . . ?
W11 O18 W5 149.2(7) . . ?
Dy1 O5 H5A 126.1 . . ?
Dy1 O5 H5B 126.0 . . ?
H5A O5 H5B 104.5 . . ?
W7 O40 W1 129.5(6) . . ?
W4 O16 W12A 151.2(7) . . ?
W12B O16 W4 145.9(10) . . ?
W2 O36 W9 133.2(6) . . ?
W7 O25 W6 128.6(7) . . ?
C80 O52 C77 109.2(12) . . ?
Dy1 O7 H7A 109.0 . . ?
Dy1 O7 H7B 110.3 . . ?
H7A O7 H7B 106.3 . . ?
W10 O39 W12B 128.4(7) . . ?
W12A O39 W10 128.4(6) . . ?
W11 O45 W12B 128.8(8) . . ?
W12A O45 W11 129.4(7) . . ?
W6 O20 W1 130.3(7) . . ?
W9 O15 W4 148.6(6) . . ?
W11 O23 W6 148.0(6) . . ?
W10 O31 W11 128.0(6) . . ?
Dy1 O3 H3A 107.9 . . ?
Dy1 O3 H3B 109.6 . . ?
H3A O3 H3B 121.9 . . ?
W3 O10 W4 130.4(6) . . ?
W4 O13 W5 131.5(6) . . ?
W9 O47 W12A 150.5(6) . . ?
W12B O47 W9 145.4(11) . . ?
W10 O28 W7 148.1(7) . . ?
W8 O35 W2 129.4(6) . . ?
W7 O29 W8 149.6(6) . . ?
W1 O11 W3 149.1(7) . . ?
W10 O32 W8 151.1(7) . . ?
W1 O41 W2 147.9(8) . . ?
W3 O46 W2 150.5(6) . . ?
W6 O19 W5 150.4(6) . . ?
W8 O33 W9 131.0(7) . . ?
W3 O9 W5 131.5(6) . . ?
H3C C3 H3D 108.2 . . ?
C2 C3 H3C 109.7 . . ?
C2 C3 H3D 109.7 . . ?
C4 C3 H3C 109.7 . . ?
C4 C3 H3D 109.7 . . ?
C4 C3 C2 109.8(16) . . ?
P2 C31 H31 106.8 . . ?
C36 C31 P2 112.7(11) . . ?
C36 C31 H31 106.8 . . ?
C32 C31 P2 111.9(11) . . ?
C32 C31 H31 106.8 . . ?
C32 C31 C36 111.6(12) . . ?
C3 C2 H2A 109.6 . . ?
C3 C2 H2B 109.6 . . ?
C3 C2 C1 110.2(13) . . ?
H2A C2 H2B 108.1 . . ?
C1 C2 H2A 109.6 . . ?
C1 C2 H2B 109.6 . . ?
C31 C36 H36A 108.9 . . ?
C31 C36 H36B 108.9 . . ?
H36A C36 H36B 107.7 . . ?
C35 C36 C31 113.5(15) . . ?
C35 C36 H36A 108.9 . . ?
C35 C36 H36B 108.9 . . ?
P1 C1 H1 107.4 . . ?
C2 C1 P1 108.2(10) . . ?
C2 C1 H1 107.4 . . ?
C6 C1 P1 114.7(12) . . ?
C6 C1 C2 111.5(14) . . ?
C6 C1 H1 107.4 . . ?
C81 O53 C84 107.4(15) . . ?
H38A C38 H38B 108.0 . . ?
C39 C38 H38A 109.3 . . ?
C39 C38 H38B 109.3 . . ?
C39 C38 C37 111.4(13) . . ?
C37 C38 H38A 109.3 . . ?
C37 C38 H38B 109.3 . . ?
P1 C13 H13 104.1 . . ?
C14 C13 P1 116.6(12) . . ?
C14 C13 H13 104.1 . . ?
C18 C13 P1 114.9(12) . . ?
C18 C13 H13 104.1 . . ?
C18 C13 C14 111.4(16) . . ?
H30A C30 H30B 108.3 . . ?
C25 C30 H30A 109.9 . . ?
C25 C30 H30B 109.9 . . ?
C25 C30 C29 108.9(16) . . ?
C29 C30 H30A 109.9 . . ?
C29 C30 H30B 109.9 . . ?
C3 C4 H4C 109.4 . . ?
C3 C4 H4D 109.4 . . ?
C3 C4 C5 111.4(15) . . ?
H4C C4 H4D 108.0 . . ?
C5 C4 H4C 109.4 . . ?
C5 C4 H4D 109.4 . . ?
H33A C33 H33B 108.3 . . ?
C34 C33 H33A 109.9 . . ?
C34 C33 H33B 109.9 . . ?
C34 C33 C32 108.9(15) . . ?
C32 C33 H33A 109.9 . . ?
C32 C33 H33B 109.9 . . ?
C24 C19 P2 115.9(12) . . ?
C20 C19 P2 119.2(14) . . ?
C20 C19 C24 115.1(16) . . ?
H8A C8 H8B 108.2 . . ?
C9 C8 H8A 109.7 . . ?
C9 C8 H8B 109.7 . . ?
C9 C8 C7 109.9(14) . . ?
C7 C8 H8A 109.7 . . ?
C7 C8 H8B 109.7 . . ?
C38 C39 H39A 109.3 . . ?
C38 C39 H39B 109.3 . . ?
C38 C39 C40 111.8(12) . . ?
H39A C39 H39B 107.9 . . ?
C40 C39 H39A 109.3 . . ?
C40 C39 H39B 109.3 . . ?
C36 C35 H35A 109.7 . . ?
C36 C35 H35B 109.7 . . ?
C36 C35 C34 109.8(15) . . ?
H35A C35 H35B 108.2 . . ?
C34 C35 H35A 109.7 . . ?
C34 C35 H35B 109.7 . . ?
H17A C17 H17B 107.7 . . ?
C16 C17 H17A 108.9 . . ?
C16 C17 H17B 108.9 . . ?
C16 C17 C18 113.5(16) . . ?
C18 C17 H17A 108.9 . . ?
C18 C17 H17B 108.9 . . ?
C13 C14 H14A 109.3 . . ?
C13 C14 H14B 109.3 . . ?
C13 C14 C15 111.5(17) . . ?
H14A C14 H14B 108.0 . . ?
C15 C14 H14A 109.3 . . ?
C15 C14 H14B 109.3 . . ?
C17 C16 H16A 109.2 . . ?
C17 C16 H16B 109.2 . . ?
C17 C16 C15 111.9(16) . . ?
H16A C16 H16B 107.9 . . ?
C15 C16 H16A 109.2 . . ?
C15 C16 H16B 109.2 . . ?
C33 C34 C35 110.2(15) . . ?
C33 C34 H34A 109.6 . . ?
C33 C34 H34B 109.6 . . ?
C35 C34 H34A 109.6 . . ?
C35 C34 H34B 109.6 . . ?
H34A C34 H34B 108.1 . . ?
C73 O51 C76 113.2(18) . . ?
C31 C32 C33 114.2(14) . . ?
C31 C32 H32A 108.7 . . ?
C31 C32 H32B 108.7 . . ?
C33 C32 H32A 108.7 . . ?
C33 C32 H32B 108.7 . . ?
H32A C32 H32B 107.6 . . ?
C8 C9 H9A 108.9 . . ?
C8 C9 H9B 108.9 . . ?
H9A C9 H9B 107.7 . . ?
C10 C9 C8 113.4(13) . . ?
C10 C9 H9A 108.9 . . ?
C10 C9 H9B 108.9 . . ?
C1 C6 H6C 109.0 . . ?
C1 C6 H6D 109.0 . . ?
H6C C6 H6D 107.8 . . ?
C5 C6 C1 113.1(17) . . ?
C5 C6 H6C 109.0 . . ?
C5 C6 H6D 109.0 . . ?
H79A C79 H79B 109.0 . . ?
C78 C79 H79A 111.1 . . ?
C78 C79 H79B 111.1 . . ?
C78 C79 C80 103.5(16) . . ?
C80 C79 H79A 111.1 . . ?
C80 C79 H79B 111.1 . . ?
C19 C24 H24A 108.3 . . ?
C19 C24 H24B 108.3 . . ?
H24A C24 H24B 107.4 . . ?
C23 C24 C19 116.1(15) . . ?
C23 C24 H24A 108.3 . . ?
C23 C24 H24B 108.3 . . ?
H52A C52 H52B 108.1 . . ?
C53 C52 H52A 109.5 . . ?
C53 C52 H52B 109.5 . . ?
C53 C52 C51 110.6(18) . . ?
C51 C52 H52A 109.5 . . ?
C51 C52 H52B 109.5 . . ?
H41A C41 H41B 108.2 . . ?
C42 C41 H41A 109.6 . . ?
C42 C41 H41B 109.6 . . ?
C40 C41 H41A 109.6 . . ?
C40 C41 H41B 109.6 . . ?
C40 C41 C42 110.1(16) . . ?
H54A C54 H54B 107.8 . . ?
C53 C54 H54A 109.1 . . ?
C53 C54 H54B 109.1 . . ?
C49 C54 H54A 109.1 . . ?
C49 C54 H54B 109.1 . . ?
C49 C54 C53 112.6(14) . . ?
P3 C43 H43 108.3 . . ?
C44 C43 P3 110.8(10) . . ?
C44 C43 H43 108.3 . . ?
C48 C43 P3 108.9(11) . . ?
C48 C43 H43 108.3 . . ?
C48 C43 C44 112.1(13) . . ?
C79 C78 H78A 110.9 . . ?
C79 C78 H78B 110.9 . . ?
C79 C78 C77 104.3(14) . . ?
H78A C78 H78B 108.9 . . ?
C77 C78 H78A 110.9 . . ?
C77 C78 H78B 110.9 . . ?
P2 C25 H25 105.7 . . ?
C30 C25 P2 115.4(11) . . ?
C30 C25 H25 105.7 . . ?
C30 C25 C26 112.7(12) . . ?
C26 C25 P2 110.9(9) . . ?
C26 C25 H25 105.7 . . ?
P1 C7 H7 105.7 . . ?
C8 C7 P1 112.9(11) . . ?
C8 C7 H7 105.7 . . ?
C8 C7 C12 111.6(13) . . ?
C12 C7 P1 114.3(11) . . ?
C12 C7 H7 105.7 . . ?
C52 C53 C54 110.0(17) . . ?
C52 C53 H53A 109.7 . . ?
C52 C53 H53B 109.7 . . ?
C54 C53 H53A 109.7 . . ?
C54 C53 H53B 109.7 . . ?
H53A C53 H53B 108.2 . . ?
O52 C77 C78 106.0(14) . . ?
O52 C77 H77A 110.5 . . ?
O52 C77 H77B 110.5 . . ?
C78 C77 H77A 110.5 . . ?
C78 C77 H77B 110.5 . . ?
H77A C77 H77B 108.7 . . ?
H50C O50 H50D 104.5 . . ?
C24 C23 H23A 108.4 . . ?
C24 C23 H23B 108.4 . . ?
H23A C23 H23B 107.5 . . ?
C22 C23 C24 115.5(17) . . ?
C22 C23 H23A 108.4 . . ?
C22 C23 H23B 108.4 . . ?
C43 C44 H44A 109.5 . . ?
C43 C44 H44B 109.5 . . ?
H44A C44 H44B 108.1 . . ?
C45 C44 C43 110.7(12) . . ?
C45 C44 H44A 109.5 . . ?
C45 C44 H44B 109.5 . . ?
C41 C42 H42A 109.6 . . ?
C41 C42 H42B 109.6 . . ?
C41 C42 C37 110.4(12) . . ?
H42A C42 H42B 108.1 . . ?
C37 C42 H42A 109.6 . . ?
C37 C42 H42B 109.6 . . ?
P3 C49 H49 106.3 . . ?
C54 C49 P3 112.6(10) . . ?
C54 C49 H49 106.3 . . ?
C54 C49 C50 110.4(15) . . ?
C50 C49 P3 114.2(11) . . ?
C50 C49 H49 106.3 . . ?
H55A C55 H55B 108.9 . . ?
C89 C55 H55A 110.9 . . ?
C89 C55 H55B 110.9 . . ?
C89 C55 C92 104.5(18) . . ?
C92 C55 H55A 110.9 . . ?
C92 C55 H55B 110.9 . . ?
P3 C37 H37 106.0 . . ?
C38 C37 P3 113.1(11) . . ?
C38 C37 C42 109.1(12) . . ?
C38 C37 H37 106.0 . . ?
C42 C37 P3 115.8(10) . . ?
C42 C37 H37 106.0 . . ?
C19 C20 H20A 107.5 . . ?
C19 C20 H20B 107.5 . . ?
C19 C20 C21 119.1(19) . . ?
H20A C20 H20B 107.0 . . ?
C21 C20 H20A 107.5 . . ?
C21 C20 H20B 107.5 . . ?
O52 C80 C79 104.9(16) . . ?
O52 C80 H80A 110.8 . . ?
O52 C80 H80B 110.8 . . ?
C79 C80 H80A 110.8 . . ?
C79 C80 H80B 110.8 . . ?
H80A C80 H80B 108.8 . . ?
C20 C21 H21A 108.5 . . ?
C20 C21 H21B 108.5 . . ?
H21A C21 H21B 107.5 . . ?
C22 C21 C20 115.2(17) . . ?
C22 C21 H21A 108.5 . . ?
C22 C21 H21B 108.5 . . ?
H70A C70 H70B 108.1 . . ?
C71 C70 H70A 109.6 . . ?
C71 C70 H70B 109.6 . . ?
C71 C70 C69 110.2(18) . . ?
C69 C70 H70A 109.6 . . ?
C69 C70 H70B 109.6 . . ?
C70 C71 H71A 109.6 . . ?
C70 C71 H71B 109.6 . . ?
C70 C71 C72 110.2(18) . . ?
H71A C71 H71B 108.1 . . ?
C72 C71 H71A 109.6 . . ?
C72 C71 H71B 109.6 . . ?
H47A C47 H47B 108.0 . . ?
C48 C47 H47A 109.4 . . ?
C48 C47 H47B 109.4 . . ?
C46 C47 H47A 109.4 . . ?
C46 C47 H47B 109.4 . . ?
C46 C47 C48 111.1(13) . . ?
C43 C48 C47 110.4(13) . . ?
C43 C48 H48A 109.6 . . ?
C43 C48 H48B 109.6 . . ?
C47 C48 H48A 109.6 . . ?
C47 C48 H48B 109.6 . . ?
H48A C48 H48B 108.1 . . ?
C30 C29 H29A 108.9 . . ?
C30 C29 H29B 108.9 . . ?
H29A C29 H29B 107.7 . . ?
C28 C29 C30 113.6(14) . . ?
C28 C29 H29A 108.9 . . ?
C28 C29 H29B 108.9 . . ?
C13 C18 C17 114.4(16) . . ?
C13 C18 H18A 108.7 . . ?
C13 C18 H18B 108.7 . . ?
C17 C18 H18A 108.7 . . ?
C17 C18 H18B 108.7 . . ?
H18A C18 H18B 107.6 . . ?
C71 C72 H72A 109.3 . . ?
C71 C72 H72B 109.3 . . ?
H72A C72 H72B 108.0 . . ?
C67 C72 C71 111.5(17) . . ?
C67 C72 H72A 109.3 . . ?
C67 C72 H72B 109.3 . . ?
C44 C45 H45A 109.2 . . ?
C44 C45 H45B 109.2 . . ?
C44 C45 C46 112.1(15) . . ?
H45A C45 H45B 107.9 . . ?
C46 C45 H45A 109.2 . . ?
C46 C45 H45B 109.2 . . ?
H83A C83 H83B 109.4 . . ?
H83C C83 H83D 109.6 . . ?
C84 C83 H83A 111.6 . . ?
C84 C83 H83B 111.6 . . ?
C84 C83 H83C 111.9 . . ?
C84 C83 H83D 111.9 . . ?
C84 C83 C93 99(3) . . ?
C82 C83 H83A 111.6 . . ?
C82 C83 H83B 111.6 . . ?
C82 C83 C84 101.0(18) . . ?
C93 C83 H83C 111.9 . . ?
C93 C83 H83D 111.9 . . ?
C4 C5 H5C 109.5 . . ?
C4 C5 H5D 109.5 . . ?
C6 C5 C4 110.5(16) . . ?
C6 C5 H5C 109.5 . . ?
C6 C5 H5D 109.5 . . ?
H5C C5 H5D 108.1 . . ?
P4 C67 H67 105.4 . . ?
C72 C67 P4 111.6(15) . . ?
C72 C67 H67 105.4 . . ?
C72 C67 C68 113.5(15) . . ?
C68 C67 P4 114.6(14) . . ?
C68 C67 H67 105.4 . . ?
C49 C50 H50A 109.5 . . ?
C49 C50 H50B 109.5 . . ?
C49 C50 C51 110.9(16) . . ?
H50A C50 H50B 108.1 . . ?
C51 C50 H50A 109.5 . . ?
C51 C50 H50B 109.5 . . ?
O53 C81 H81A 111.0 . . ?
O53 C81 H81B 111.0 . . ?
O53 C81 H81C 112.4 . . ?
O53 C81 H81D 112.4 . . ?
O53 C81 C82 103.9(16) . . ?
O53 C81 C93 97(3) . . ?
H81A C81 H81B 109.0 . . ?
H81C C81 H81D 109.9 . . ?
C82 C81 H81A 111.0 . . ?
C82 C81 H81B 111.0 . . ?
C93 C81 H81C 112.4 . . ?
C93 C81 H81D 112.4 . . ?
C88 O54 C85 107.8(18) . . ?
C14 C15 H15A 108.8 . . ?
C14 C15 H15B 108.8 . . ?
C16 C15 C14 113.9(18) . . ?
C16 C15 H15A 108.8 . . ?
C16 C15 H15B 108.8 . . ?
H15A C15 H15B 107.7 . . ?
H75A C75 H75B 108.9 . . ?
C76 C75 H75A 110.8 . . ?
C76 C75 H75B 110.8 . . ?
C74 C75 H75A 110.8 . . ?
C74 C75 H75B 110.8 . . ?
C74 C75 C76 104.6(19) . . ?
C55 C89 H89A 110.5 . . ?
C55 C89 H89B 110.5 . . ?
H89A C89 H89B 108.7 . . ?
C90 C89 C55 106.0(19) . . ?
C90 C89 H89A 110.5 . . ?
C90 C89 H89B 110.5 . . ?
H62A C62 H62B 107.7 . . ?
C61 C62 H62A 108.8 . . ?
C61 C62 H62B 108.8 . . ?
C63 C62 H62A 108.8 . . ?
C63 C62 H62B 108.8 . . ?
C63 C62 C61 113.7(18) . . ?
P4 C61 H61 104.2 . . ?
C62 C61 P4 116.7(14) . . ?
C62 C61 H61 104.2 . . ?
C66 C61 P4 115.7(15) . . ?
C66 C61 C62 110.0(15) . . ?
C66 C61 H61 104.2 . . ?
C52 C51 H51A 109.4 . . ?
C52 C51 H51B 109.4 . . ?
C50 C51 C52 111.4(15) . . ?
C50 C51 H51A 109.4 . . ?
C50 C51 H51B 109.4 . . ?
H51A C51 H51B 108.0 . . ?
C47 C46 H46A 109.4 . . ?
C47 C46 H46B 109.4 . . ?
C45 C46 C47 111.3(14) . . ?
C45 C46 H46A 109.4 . . ?
C45 C46 H46B 109.4 . . ?
H46A C46 H46B 108.0 . . ?
H65A C65 H65B 108.4 . . ?
C66 C65 H65A 110.0 . . ?
C66 C65 H65B 110.0 . . ?
C64 C65 H65A 110.0 . . ?
C64 C65 H65B 110.0 . . ?
C64 C65 C66 108.5(18) . . ?
P4 C94 H94 109.5 . . ?
C60 C94 P4 114.3(13) . . ?
C60 C94 H94 109.5 . . ?
C60 C94 C56 108.3(17) . . ?
C56 C94 P4 105.6(14) . . ?
C56 C94 H94 109.5 . . ?
C61 C66 C65 115(2) . . ?
C61 C66 H66A 108.4 . . ?
C61 C66 H66B 108.4 . . ?
C65 C66 H66A 108.4 . . ?
C65 C66 H66B 108.4 . . ?
H66A C66 H66B 107.5 . . ?
C7 C12 H12A 109.7 . . ?
C7 C12 H12B 109.7 . . ?
H12A C12 H12B 108.2 . . ?
C11 C12 C7 109.9(13) . . ?
C11 C12 H12A 109.7 . . ?
C11 C12 H12B 109.7 . . ?
C9 C10 H10A 109.3 . . ?
C9 C10 H10B 109.3 . . ?
C9 C10 C11 111.7(14) . . ?
H10A C10 H10B 107.9 . . ?
C11 C10 H10A 109.3 . . ?
C11 C10 H10B 109.3 . . ?
C67 C68 H68A 109.9 . . ?
C67 C68 H68B 109.9 . . ?
H68A C68 H68B 108.3 . . ?
C69 C68 C67 108.8(18) . . ?
C69 C68 H68A 109.9 . . ?
C69 C68 H68B 109.9 . . ?
O54 C88 H88A 110.5 . . ?
O54 C88 H88B 110.5 . . ?
O54 C88 C87 106.3(19) . . ?
H88A C88 H88B 108.7 . . ?
C87 C88 H88A 110.5 . . ?
C87 C88 H88B 110.5 . . ?
C23 C22 H22A 106.8 . . ?
C23 C22 H22B 106.8 . . ?
C21 C22 C23 122.2(19) . . ?
C21 C22 H22A 106.8 . . ?
C21 C22 H22B 106.8 . . ?
H22A C22 H22B 106.6 . . ?
C25 C26 H26A 109.5 . . ?
C25 C26 H26B 109.5 . . ?
H26A C26 H26B 108.1 . . ?
C27 C26 C25 110.9(13) . . ?
C27 C26 H26A 109.5 . . ?
C27 C26 H26B 109.5 . . ?
C12 C11 C10 112.6(14) . . ?
C12 C11 H11A 109.1 . . ?
C12 C11 H11B 109.1 . . ?
C10 C11 H11A 109.1 . . ?
C10 C11 H11B 109.1 . . ?
H11A C11 H11B 107.8 . . ?
C39 C40 H40A 109.8 . . ?
C39 C40 H40B 109.8 . . ?
C41 C40 C39 109.4(14) . . ?
C41 C40 H40A 109.8 . . ?
C41 C40 H40B 109.8 . . ?
H40A C40 H40B 108.2 . . ?
O54 C85 H85A 110.5 . . ?
O54 C85 H85B 110.5 . . ?
O54 C85 C86 106.0(19) . . ?
H85A C85 H85B 108.7 . . ?
C86 C85 H85A 110.5 . . ?
C86 C85 H85B 110.5 . . ?
C29 C28 H28A 109.0 . . ?
C29 C28 H28B 109.0 . . ?
C29 C28 C27 112.7(14) . . ?
H28A C28 H28B 107.8 . . ?
C27 C28 H28A 109.0 . . ?
C27 C28 H28B 109.0 . . ?
C55 C92 H92A 110.0 . . ?
C55 C92 H92B 110.0 . . ?
C55 C92 H92C 110.6 . . ?
C55 C92 H92D 110.6 . . ?
H92A C92 H92B 108.4 . . ?
H92C C92 H92D 108.7 . . ?
O91 C92 C55 108(2) . . ?
O91 C92 H92A 110.0 . . ?
O91 C92 H92B 110.0 . . ?
O91A C92 C55 106(2) . . ?
O91A C92 H92C 110.6 . . ?
O91A C92 H92D 110.6 . . ?
C62 C63 H63A 109.0 . . ?
C62 C63 H63B 109.0 . . ?
C62 C63 C64 113(2) . . ?
H63A C63 H63B 107.8 . . ?
C64 C63 H63A 109.0 . . ?
C64 C63 H63B 109.0 . . ?
O51 C76 C75 105.2(15) . . ?
O51 C76 H76A 110.7 . . ?
O51 C76 H76B 110.7 . . ?
C75 C76 H76A 110.7 . . ?
C75 C76 H76B 110.7 . . ?
H76A C76 H76B 108.8 . . ?
C94 C60 H60A 109.4 . . ?
C94 C60 H60B 109.4 . . ?
C94 C60 C59 111(2) . . ?
H60A C60 H60B 108.0 . . ?
C59 C60 H60A 109.4 . . ?
C59 C60 H60B 109.4 . . ?
C65 C64 C63 111.3(18) . . ?
C65 C64 H64A 109.4 . . ?
C65 C64 H64B 109.4 . . ?
C63 C64 H64A 109.4 . . ?
C63 C64 H64B 109.4 . . ?
H64A C64 H64B 108.0 . . ?
C94 C56 H56A 109.9 . . ?
C94 C56 H56B 109.9 . . ?
C94 C56 C57 108.8(18) . . ?
H56A C56 H56B 108.3 . . ?
C57 C56 H56A 109.9 . . ?
C57 C56 H56B 109.9 . . ?
C26 C27 C28 110.8(17) . . ?
C26 C27 H27A 109.5 . . ?
C26 C27 H27B 109.5 . . ?
C28 C27 H27A 109.5 . . ?
C28 C27 H27B 109.5 . . ?
H27A C27 H27B 108.1 . . ?
W10 O43 W11 90.3(3) . . ?
W10 O43 W12A 89.0(4) . . ?
W12A O43 W11 88.5(4) . . ?
P5 O43 W10 125.1(6) . . ?
P5 O43 W11 125.2(6) . . ?
P5 O43 W12A 127.0(7) . . ?
W3 O17 W5 90.1(4) . . ?
W4 O17 W5 90.7(4) . . ?
W4 O17 W3 90.9(3) . . ?
P5 O17 W5 124.8(6) . . ?
P5 O17 W3 124.3(6) . . ?
P5 O17 W4 125.4(6) . . ?
W8 O44 W2 91.6(4) . . ?
W8 O44 W9 90.0(4) . . ?
W2 O44 W9 90.3(4) . . ?
P5 O44 W8 126.1(6) . . ?
P5 O44 W2 125.9(6) . . ?
P5 O44 W9 122.2(7) . . ?
W6 O42 W1 90.0(4) . . ?
W7 O42 W1 90.5(3) . . ?
W7 O42 W6 90.2(4) . . ?
P5 O42 W1 125.2(6) . . ?
P5 O42 W6 125.2(6) . . ?
P5 O42 W7 124.9(6) . . ?
C70 C69 H69A 108.9 . . ?
C70 C69 H69B 108.9 . . ?
C68 C69 C70 113.5(18) . . ?
C68 C69 H69A 108.9 . . ?
C68 C69 H69B 108.9 . . ?
H69A C69 H69B 107.7 . . ?
C60 C59 H59A 109.5 . . ?
C60 C59 H59B 109.5 . . ?
H59A C59 H59B 108.1 . . ?
C58 C59 C60 111(2) . . ?
C58 C59 H59A 109.5 . . ?
C58 C59 H59B 109.5 . . ?
C85 C86 H86A 111.4 . . ?
C85 C86 H86B 111.4 . . ?
C85 C86 C87 102(2) . . ?
H86A C86 H86B 109.3 . . ?
C87 C86 H86A 111.4 . . ?
C87 C86 H86B 111.4 . . ?
C88 C87 C86 107(2) . . ?
C88 C87 H87A 110.3 . . ?
C88 C87 H87B 110.3 . . ?
C86 C87 H87A 110.3 . . ?
C86 C87 H87B 110.3 . . ?
H87A C87 H87B 108.5 . . ?
O53 C84 C83 107.3(14) . . ?
O53 C84 H84A 110.3 . . ?
O53 C84 H84B 110.3 . . ?
C83 C84 H84A 110.3 . . ?
C83 C84 H84B 110.3 . . ?
H84A C84 H84B 108.5 . . ?
C56 C57 H57A 108.8 . . ?
C56 C57 H57B 108.8 . . ?
H57A C57 H57B 107.7 . . ?
C58 C57 C56 114(2) . . ?
C58 C57 H57A 108.8 . . ?
C58 C57 H57B 108.8 . . ?
O51 C73 H73A 111.2 . . ?
O51 C73 H73B 111.2 . . ?
O51 C73 C74 103(2) . . ?
H73A C73 H73B 109.1 . . ?
C74 C73 H73A 111.2 . . ?
C74 C73 H73B 111.2 . . ?
C75 C74 H74A 109.5 . . ?
C75 C74 H74B 109.5 . . ?
C73 C74 C75 111(2) . . ?
C73 C74 H74A 109.5 . . ?
C73 C74 H74B 109.5 . . ?
H74A C74 H74B 108.1 . . ?
C59 C58 H58A 109.8 . . ?
C59 C58 H58B 109.8 . . ?
C57 C58 C59 109.5(18) . . ?
C57 C58 H58A 109.8 . . ?
C57 C58 H58B 109.8 . . ?
H58A C58 H58B 108.2 . . ?
C83 C82 C81 105.3(18) . . ?
C83 C82 H82A 110.7 . . ?
C83 C82 H82B 110.7 . . ?
C81 C82 H82A 110.7 . . ?
C81 C82 H82B 110.7 . . ?
H82A C82 H82B 108.8 . . ?
C89 C90 H90A 111.0 . . ?
C89 C90 H90B 111.0 . . ?
C89 C90 H90C 110.0 . . ?
C89 C90 H90D 110.0 . . ?
H90A C90 H90B 109.0 . . ?
H90C C90 H90D 108.4 . . ?
O91 C90 C89 104(2) . . ?
O91 C90 H90A 111.0 . . ?
O91 C90 H90B 111.0 . . ?
O91A C90 C89 109(2) . . ?
O91A C90 H90C 110.0 . . ?
O91A C90 H90D 110.0 . . ?
C92 O91 C90 103(2) . . ?
O16 W12B O38 112.3(12) . . ?
O16 W12B O39 152.2(12) . . ?
O16 W12B O45 88.3(8) . . ?
O16 W12B O47 98.9(18) . . ?
O38 W12B O39 90.7(14) . . ?
O38 W12B O45 91.0(13) . . ?
O38 W12B O47 112.0(10) . . ?
O45 W12B O39 75.3(12) . . ?
O47 W12B O39 85.9(9) . . ?
O47 W12B O45 150.6(13) . . ?
C83 C93 C81 105(2) . . ?
C83 C93 H93A 110.7 . . ?
C83 C93 H93B 110.7 . . ?
C81 C93 H93A 110.7 . . ?
C81 C93 H93B 110.7 . . ?
H93A C93 H93B 108.8 . . ?
C90 O91A C92 104(2) . . ?

loop_
_geom_bond_atom_site_label_1
_geom_bond_atom_site_label_2
_geom_bond_distance
_geom_bond_site_symmetry_2
_geom_bond_publ_flag
W5 O18 1.907(9) . ?
W5 O13 1.916(10) . ?
W5 O19 1.902(10) . ?
W5 O9 1.913(10) . ?
W5 O17 2.461(12) . ?
W5 O12 1.676(11) . ?
W3 O10 1.918(11) . ?
W3 O8 1.693(9) . ?
W3 O11 1.901(10) . ?
W3 O46 1.872(14) . ?
W3 O9 1.903(12) . ?
W3 O17 2.454(11) . ?
W4 O16 1.895(9) . ?
W4 O15 1.897(12) . ?
W4 O10 1.932(10) . ?
W4 O13 1.915(11) . ?
W4 O14 1.696(11) . ?
W4 O17 2.450(11) . ?
W10 O39 1.922(11) . ?
W10 O31 1.926(12) . ?
W10 O27 1.731(9) . ?
W10 O28 1.897(12) . ?
W10 O32 1.884(9) . ?
W10 O43 2.435(11) . ?
W1 O40 1.939(11) . ?
W1 O20 1.936(12) . ?
W1 O22 1.674(11) . ?
W1 O11 1.880(9) . ?
W1 O41 1.891(12) . ?
W1 O42 2.461(10) . ?
W6 O25 1.934(13) . ?
W6 O20 1.899(10) . ?
W6 O23 1.918(10) . ?
W6 O21 1.691(11) . ?
W6 O19 1.888(9) . ?
W6 O42 2.461(12) . ?
W7 O40 1.906(11) . ?
W7 O26 1.707(10) . ?
W7 O25 1.918(12) . ?
W7 O28 1.905(11) . ?
W7 O29 1.871(12) . ?
W7 O42 2.437(11) . ?
W11 O18 1.874(9) . ?
W11 O45 1.936(12) . ?
W11 O23 1.902(11) . ?
W11 O31 1.934(12) . ?
W11 O24 1.697(10) . ?
W11 O43 2.459(11) . ?
W12A O16 1.937(12) . ?
W12A O38 1.684(11) . ?
W12A O39 1.876(12) . ?
W12A O45 1.844(14) . ?
W12A O47 1.967(12) . ?
W12A O43 2.441(13) . ?
Dy1 O4 2.373(9) . ?
Dy1 O6 2.391(9) . ?
Dy1 O2 2.209(9) . ?
Dy1 O1 2.208(10) . ?
Dy1 O5 2.310(10) . ?
Dy1 O7 2.384(9) . ?
Dy1 O3 2.363(10) . ?
W8 O35 1.907(11) . ?
W8 O29 1.918(13) . ?
W8 O32 1.900(9) . ?
W8 O33 1.899(14) . ?
W8 O44 2.399(11) . ?
W8 O30 1.664(12) . ?
W2 O36 1.891(11) . ?
W2 O35 1.914(12) . ?
W2 O41 1.907(13) . ?
W2 O46 1.912(13) . ?
W2 O37 1.702(10) . ?
W2 O44 2.420(11) . ?
W9 O36 1.916(10) . ?
W9 O15 1.890(12) . ?
W9 O47 1.891(10) . ?
W9 O34 1.697(11) . ?
W9 O33 1.915(13) . ?
W9 O44 2.506(13) . ?
P5 O43 1.541(11) . ?
P5 O17 1.550(11) . ?
P5 O44 1.550(11) . ?
P5 O42 1.537(12) . ?
P1 O1 1.511(10) . ?
P1 C1 1.817(16) . ?
P1 C13 1.830(16) . ?
P1 C7 1.810(15) . ?
P2 O2 1.521(10) . ?
P2 C31 1.783(15) . ?
P2 C19 1.810(16) . ?
P2 C25 1.826(14) . ?
P3 O49 1.501(10) . ?
P3 C43 1.832(15) . ?
P3 C49 1.838(16) . ?
P3 C37 1.813(14) . ?
P4 O48 1.513(11) . ?
P4 C67 1.83(2) . ?
P4 C61 1.79(2) . ?
P4 C94 1.860(16) . ?
O4 H4A 0.8700 . ?
O4 H4B 0.8701 . ?
O6 H6A 0.8257 . ?
O6 H6B 0.9540 . ?
O5 H5A 0.8700 . ?
O5 H5B 0.8698 . ?
O16 W12B 1.71(3) . ?
O38 W12B 1.72(2) . ?
O52 C77 1.43(2) . ?
O52 C80 1.43(2) . ?
O7 H7A 0.8951 . ?
O7 H7B 0.8344 . ?
O39 W12B 2.13(3) . ?
O45 W12B 2.13(3) . ?
O3 H3A 0.9614 . ?
O3 H3B 0.8782 . ?
O47 W12B 1.72(2) . ?
C3 H3C 0.9900 . ?
C3 H3D 0.9900 . ?
C3 C2 1.54(2) . ?
C3 C4 1.53(3) . ?
C31 H31 1.0000 . ?
C31 C36 1.53(2) . ?
C31 C32 1.50(2) . ?
C2 H2A 0.9900 . ?
C2 H2B 0.9900 . ?
C2 C1 1.54(2) . ?
C36 H36A 0.9900 . ?
C36 H36B 0.9900 . ?
C36 C35 1.49(2) . ?
C1 H1 1.0000 . ?
C1 C6 1.53(2) . ?
O53 C81 1.456(16) . ?
O53 C84 1.465(16) . ?
C38 H38A 0.9900 . ?
C38 H38B 0.9900 . ?
C38 C39 1.502(19) . ?
C38 C37 1.54(2) . ?
C13 H13 1.0000 . ?
C13 C14 1.50(2) . ?
C13 C18 1.49(2) . ?
C30 H30A 0.9900 . ?
C30 H30B 0.9900 . ?
C30 C25 1.53(2) . ?
C30 C29 1.54(2) . ?
C4 H4C 0.9900 . ?
C4 H4D 0.9900 . ?
C4 C5 1.56(2) . ?
C33 H33A 0.9900 . ?
C33 H33B 0.9900 . ?
C33 C34 1.51(3) . ?
C33 C32 1.54(2) . ?
C19 C24 1.51(2) . ?
C19 C20 1.42(2) . ?
C8 H8A 0.9900 . ?
C8 H8B 0.9900 . ?
C8 C9 1.52(2) . ?
C8 C7 1.54(2) . ?
C39 H39A 0.9900 . ?
C39 H39B 0.9900 . ?
C39 C40 1.55(2) . ?
C35 H35A 0.9900 . ?
C35 H35B 0.9900 . ?
C35 C34 1.58(3) . ?
C17 H17A 0.9900 . ?
C17 H17B 0.9900 . ?
C17 C16 1.48(3) . ?
C17 C18 1.49(2) . ?
C14 H14A 0.9900 . ?
C14 H14B 0.9900 . ?
C14 C15 1.53(3) . ?
C16 H16A 0.9900 . ?
C16 H16B 0.9900 . ?
C16 C15 1.51(3) . ?
C34 H34A 0.9900 . ?
C34 H34B 0.9900 . ?
O51 C76 1.426(19) . ?
O51 C73 1.42(2) . ?
C32 H32A 0.9900 . ?
C32 H32B 0.9900 . ?
C9 H9A 0.9900 . ?
C9 H9B 0.9900 . ?
C9 C10 1.46(3) . ?
C6 H6C 0.9900 . ?
C6 H6D 0.9900 . ?
C6 C5 1.47(3) . ?
C79 H79A 0.9900 . ?
C79 H79B 0.9900 . ?
C79 C78 1.47(3) . ?
C79 C80 1.50(2) . ?
C24 H24A 0.9900 . ?
C24 H24B 0.9900 . ?
C24 C23 1.50(2) . ?
C52 H52A 0.9900 . ?
C52 H52B 0.9900 . ?
C52 C53 1.50(3) . ?
C52 C51 1.54(3) . ?
C41 H41A 0.9900 . ?
C41 H41B 0.9900 . ?
C41 C42 1.54(2) . ?
C41 C40 1.53(3) . ?
C54 H54A 0.9900 . ?
C54 H54B 0.9900 . ?
C54 C53 1.53(2) . ?
C54 C49 1.49(2) . ?
C43 H43 1.0000 . ?
C43 C44 1.54(2) . ?
C43 C48 1.53(2) . ?
C78 H78A 0.9900 . ?
C78 H78B 0.9900 . ?
C78 C77 1.52(2) . ?
C25 H25 1.0000 . ?
C25 C26 1.54(2) . ?
C7 H7 1.0000 . ?
C7 C12 1.56(2) . ?
C53 H53A 0.9900 . ?
C53 H53B 0.9900 . ?
C77 H77A 0.9900 . ?
C77 H77B 0.9900 . ?
O50 H50C 0.8699 . ?
O50 H50D 0.8703 . ?
C23 H23A 0.9900 . ?
C23 H23B 0.9900 . ?
C23 C22 1.47(3) . ?
C44 H44A 0.9900 . ?
C44 H44B 0.9900 . ?
C44 C45 1.51(2) . ?
C42 H42A 0.9900 . ?
C42 H42B 0.9900 . ?
C42 C37 1.54(2) . ?
C49 H49 1.0000 . ?
C49 C50 1.51(2) . ?
C55 H55A 0.9900 . ?
C55 H55B 0.9900 . ?
C55 C89 1.454(19) . ?
C55 C92 1.46(2) . ?
C37 H37 1.0000 . ?
C20 H20A 0.9900 . ?
C20 H20B 0.9900 . ?
C20 C21 1.49(3) . ?
C80 H80A 0.9900 . ?
C80 H80B 0.9900 . ?
C21 H21A 0.9900 . ?
C21 H21B 0.9900 . ?
C21 C22 1.42(3) . ?
C70 H70A 0.9900 . ?
C70 H70B 0.9900 . ?
C70 C71 1.51(3) . ?
C70 C69 1.52(3) . ?
C71 H71A 0.9900 . ?
C71 H71B 0.9900 . ?
C71 C72 1.52(3) . ?
C47 H47A 0.9900 . ?
C47 H47B 0.9900 . ?
C47 C48 1.57(2) . ?
C47 C46 1.53(2) . ?
C48 H48A 0.9900 . ?
C48 H48B 0.9900 . ?
C29 H29A 0.9900 . ?
C29 H29B 0.9900 . ?
C29 C28 1.51(3) . ?
C18 H18A 0.9900 . ?
C18 H18B 0.9900 . ?
C72 H72A 0.9900 . ?
C72 H72B 0.9900 . ?
C72 C67 1.52(2) . ?
C45 H45A 0.9900 . ?
C45 H45B 0.9900 . ?
C45 C46 1.52(2) . ?
C83 H83A 0.9900 . ?
C83 H83B 0.9900 . ?
C83 H83C 0.9900 . ?
C83 H83D 0.9900 . ?
C83 C84 1.476(17) . ?
C83 C82 1.472(18) . ?
C83 C93 1.481(19) . ?
C5 H5C 0.9900 . ?
C5 H5D 0.9900 . ?
C67 H67 1.0000 . ?
C67 C68 1.55(3) . ?
C50 H50A 0.9900 . ?
C50 H50B 0.9900 . ?
C50 C51 1.53(2) . ?
C81 H81A 0.9900 . ?
C81 H81B 0.9900 . ?
C81 H81C 0.9900 . ?
C81 H81D 0.9900 . ?
C81 C82 1.492(18) . ?
C81 C93 1.483(19) . ?
O54 C88 1.448(17) . ?
O54 C85 1.455(18) . ?
C15 H15A 0.9900 . ?
C15 H15B 0.9900 . ?
C75 H75A 0.9900 . ?
C75 H75B 0.9900 . ?
C75 C76 1.495(19) . ?
C75 C74 1.48(2) . ?
C89 H89A 0.9900 . ?
C89 H89B 0.9900 . ?
C89 C90 1.45(2) . ?
C62 H62A 0.9900 . ?
C62 H62B 0.9900 . ?
C62 C61 1.54(2) . ?
C62 C63 1.48(3) . ?
C61 H61 1.0000 . ?
C61 C66 1.51(3) . ?
C51 H51A 0.9900 . ?
C51 H51B 0.9900 . ?
C46 H46A 0.9900 . ?
C46 H46B 0.9900 . ?
C65 H65A 0.9900 . ?
C65 H65B 0.9900 . ?
C65 C66 1.52(3) . ?
C65 C64 1.51(3) . ?
C94 H94 1.0000 . ?
C94 C60 1.48(3) . ?
C94 C56 1.55(3) . ?
C66 H66A 0.9900 . ?
C66 H66B 0.9900 . ?
C12 H12A 0.9900 . ?
C12 H12B 0.9900 . ?
C12 C11 1.50(2) . ?
C10 H10A 0.9900 . ?
C10 H10B 0.9900 . ?
C10 C11 1.54(3) . ?
C68 H68A 0.9900 . ?
C68 H68B 0.9900 . ?
C68 C69 1.50(3) . ?
C88 H88A 0.9900 . ?
C88 H88B 0.9900 . ?
C88 C87 1.478(17) . ?
C22 H22A 0.9900 . ?
C22 H22B 0.9900 . ?
C26 H26A 0.9900 . ?
C26 H26B 0.9900 . ?
C26 C27 1.51(2) . ?
C11 H11A 0.9900 . ?
C11 H11B 0.9900 . ?
C40 H40A 0.9900 . ?
C40 H40B 0.9900 . ?
C85 H85A 0.9900 . ?
C85 H85B 0.9900 . ?
C85 C86 1.488(18) . ?
C28 H28A 0.9900 . ?
C28 H28B 0.9900 . ?
C28 C27 1.53(2) . ?
C92 H92A 0.9900 . ?
C92 H92B 0.9900 . ?
C92 H92C 0.9900 . ?
C92 H92D 0.9900 . ?
C92 O91 1.44(2) . ?
C92 O91A 1.44(2) . ?
C63 H63A 0.9900 . ?
C63 H63B 0.9900 . ?
C63 C64 1.52(3) . ?
C76 H76A 0.9900 . ?
C76 H76B 0.9900 . ?
C60 H60A 0.9900 . ?
C60 H60B 0.9900 . ?
C60 C59 1.51(3) . ?
C64 H64A 0.9900 . ?
C64 H64B 0.9900 . ?
C56 H56A 0.9900 . ?
C56 H56B 0.9900 . ?
C56 C57 1.57(3) . ?
C27 H27A 0.9900 . ?
C27 H27B 0.9900 . ?
C69 H69A 0.9900 . ?
C69 H69B 0.9900 . ?
C59 H59A 0.9900 . ?
C59 H59B 0.9900 . ?
C59 C58 1.51(4) . ?
C86 H86A 0.9900 . ?
C86 H86B 0.9900 . ?
C86 C87 1.494(17) . ?
C87 H87A 0.9900 . ?
C87 H87B 0.9900 . ?
C84 H84A 0.9900 . ?
C84 H84B 0.9900 . ?
C57 H57A 0.9900 . ?
C57 H57B 0.9900 . ?
C57 C58 1.50(4) . ?
C73 H73A 0.9900 . ?
C73 H73B 0.9900 . ?
C73 C74 1.47(2) . ?
C74 H74A 0.9900 . ?
C74 H74B 0.9900 . ?
C58 H58A 0.9900 . ?
C58 H58B 0.9900 . ?
C82 H82A 0.9900 . ?
C82 H82B 0.9900 . ?
C90 H90A 0.9900 . ?
C90 H90B 0.9900 . ?
C90 H90C 0.9900 . ?
C90 H90D 0.9900 . ?
C90 O91 1.45(2) . ?
C90 O91A 1.44(2) . ?
C93 H93A 0.9900 . ?
C93 H93B 0.9900 . ?

loop_
_geom_torsion_atom_site_label_1
_geom_torsion_atom_site_label_2
_geom_torsion_atom_site_label_3
_geom_torsion_atom_site_label_4
_geom_torsion
_geom_torsion_site_symmetry_1
_geom_torsion_site_symmetry_2
_geom_torsion_site_symmetry_3
_geom_torsion_site_symmetry_4
_geom_torsion_publ_flag
W4 O16 W12B O38 136.5(15) . . . . ?
W4 O16 W12B O39 -80(4) . . . . ?
W4 O16 W12B O45 -133.1(18) . . . . ?
W4 O16 W12B O47 18(2) . . . . ?
W9 O47 W12B O16 -15(2) . . . . ?
W9 O47 W12B O38 -133.9(17) . . . . ?
W9 O47 W12B O39 137.0(19) . . . . ?
W9 O47 W12B O45 87(4) . . . . ?
P1 C1 C6 C5 178.4(14) . . . . ?
P1 C13 C14 C15 174.0(15) . . . . ?
P1 C13 C18 C17 -172.1(13) . . . . ?
P1 C7 C12 C11 175.6(11) . . . . ?
P2 C31 C36 C35 177.3(12) . . . . ?
P2 C31 C32 C33 -177.9(10) . . . . ?
P2 C19 C24 C23 176.8(14) . . . . ?
P2 C19 C20 C21 -175.7(17) . . . . ?
P2 C25 C26 C27 -171.3(12) . . . . ?
P3 C43 C44 C45 -177.4(12) . . . . ?
P3 C43 C48 C47 177.3(11) . . . . ?
P3 C49 C50 C51 -176.1(14) . . . . ?
P4 C67 C68 C69 -178.7(13) . . . . ?
P4 C61 C66 C65 -174.1(14) . . . . ?
P4 C94 C60 C59 -179.6(18) . . . . ?
P4 C94 C56 C57 -179.5(14) . . . . ?
O2 P2 C31 C36 -61.2(12) . . . . ?
O2 P2 C31 C32 65.5(12) . . . . ?
O2 P2 C19 C24 166.8(14) . . . . ?
O2 P2 C19 C20 22(2) . . . . ?
O2 P2 C25 C30 -176.7(10) . . . . ?
O2 P2 C25 C26 53.7(12) . . . . ?
O1 P1 C1 C2 47.7(13) . . . . ?
O1 P1 C1 C6 -77.4(13) . . . . ?
O1 P1 C13 C14 -157.5(14) . . . . ?
O1 P1 C13 C18 69.6(15) . . . . ?
O1 P1 C7 C8 -175.4(10) . . . . ?
O1 P1 C7 C12 -46.4(13) . . . . ?
O40 W1 O11 W3 46(2) . . . . ?
O40 W1 O41 W2 -119.5(15) . . . . ?
O40 W7 O29 W8 122.5(13) . . . . ?
O16 W4 O15 W9 30.6(14) . . . . ?
O16 W12A O39 W10 -22.3(19) . . . . ?
O16 W12A O45 W11 86.5(9) . . . . ?
O36 W9 O15 W4 122.6(14) . . . . ?
O36 W9 O47 W12A -47(2) . . . . ?
O36 W9 O47 W12B -59(3) . . . . ?
O26 W7 O29 W8 -138.6(12) . . . . ?
O38 W12A O39 W10 168.8(7) . . . . ?
O38 W12A O45 W11 -169.7(8) . . . . ?
O25 W6 O20 W1 -67.3(9) . . . . ?
O25 W6 O19 W5 -39(2) . . . . ?
O25 W7 O29 W8 43(2) . . . . ?
O39 W10 O28 W7 43(2) . . . . ?
O39 W10 O32 W8 -119.4(15) . . . . ?
O39 W12A O45 W11 -68.7(9) . . . . ?
O45 W11 O18 W5 121.2(13) . . . . ?
O45 W12A O39 W10 66.2(8) . . . . ?
O49 P3 C43 C44 56.7(13) . . . . ?
O49 P3 C43 C48 -67.0(12) . . . . ?
O49 P3 C49 C54 -55.9(14) . . . . ?
O49 P3 C49 C50 177.1(12) . . . . ?
O49 P3 C37 C38 -29.2(14) . . . . ?
O49 P3 C37 C42 -156.1(12) . . . . ?
O20 W1 O11 W3 121.9(15) . . . . ?
O20 W1 O41 W2 -42(2) . . . . ?
O20 W6 O19 W5 -121.7(13) . . . . ?
O15 W4 O16 W12A -35.1(16) . . . . ?
O15 W4 O16 W12B -21(2) . . . . ?
O15 W9 O47 W12A 30.0(17) . . . . ?
O15 W9 O47 W12B 17(2) . . . . ?
O23 W6 O20 W1 7.2(17) . . . . ?
O23 W6 O19 W5 33.4(13) . . . . ?
O23 W11 O18 W5 -34.1(13) . . . . ?
O22 W1 O11 W3 -137.6(14) . . . . ?
O22 W1 O41 W2 139.4(14) . . . . ?
O31 W10 O28 W7 121.4(13) . . . . ?
O31 W10 O32 W8 -38(2) . . . . ?
O31 W11 O18 W5 45(2) . . . . ?
O27 W10 O28 W7 -136.9(13) . . . . ?
O27 W10 O32 W8 139.4(15) . . . . ?
O10 W3 O46 W2 123.6(15) . . . . ?
O10 W4 O16 W12A 45(2) . . . . ?
O10 W4 O16 W12B 59(2) . . . . ?
O10 W4 O15 W9 -123.8(14) . . . . ?
O21 W6 O20 W1 -166.8(8) . . . . ?
O21 W6 O19 W5 137.0(13) . . . . ?
O13 W4 O16 W12A 120.1(16) . . . . ?
O13 W4 O16 W12B 134(2) . . . . ?
O13 W4 O15 W9 -46(2) . . . . ?
O47 W12A O39 W10 -89.3(8) . . . . ?
O47 W12A O45 W11 10.6(19) . . . . ?
O47 W9 O15 W4 -29.6(14) . . . . ?
O28 W10 O32 W8 38.1(15) . . . . ?
O28 W7 O29 W8 -35.0(13) . . . . ?
O8 W3 O46 W2 -135.8(14) . . . . ?
O34 W9 O15 W4 -135.0(14) . . . . ?
O34 W9 O47 W12A 133.7(17) . . . . ?
O34 W9 O47 W12B 121(2) . . . . ?
O35 W8 O33 W9 66.6(8) . . . . ?
O35 W2 O36 W9 -63.4(9) . . . . ?
O29 W8 O33 W9 -14.3(16) . . . . ?
O24 W11 O18 W5 -136.5(13) . . . . ?
O11 W3 O46 W2 -32.9(15) . . . . ?
O11 W1 O41 W2 35.8(14) . . . . ?
O32 W10 O28 W7 -35.8(13) . . . . ?
O32 W8 O33 W9 -89.1(8) . . . . ?
O41 W1 O11 W3 -34.4(15) . . . . ?
O41 W2 O36 W9 16.8(17) . . . . ?
O14 W4 O16 W12A -138.5(16) . . . . ?
O14 W4 O16 W12B -125(2) . . . . ?
O14 W4 O15 W9 133.9(14) . . . . ?
O46 W2 O36 W9 91.5(9) . . . . ?
O19 W6 O20 W1 88.2(8) . . . . ?
O48 P4 C67 C72 -38.8(15) . . . . ?
O48 P4 C67 C68 -169.5(12) . . . . ?
O48 P4 C61 C62 -161.8(13) . . . . ?
O48 P4 C61 C66 66.3(16) . . . . ?
O48 P4 C94 C60 -67(2) . . . . ?
O48 P4 C94 C56 51.6(15) . . . . ?
O33 W9 O15 W4 49.5(19) . . . . ?
O33 W9 O47 W12A -124.5(18) . . . . ?
O33 W9 O47 W12B -137(2) . . . . ?
O9 W3 O46 W2 47(2) . . . . ?
C3 C2 C1 P1 178.1(12) . . . . ?
C3 C2 C1 C6 -55(2) . . . . ?
C3 C4 C5 C6 56(3) . . . . ?
C31 P2 C19 C24 44.5(17) . . . . ?
C31 P2 C19 C20 -100(2) . . . . ?
C31 P2 C25 C30 -56.9(12) . . . . ?
C31 P2 C25 C26 173.4(11) . . . . ?
C31 C36 C35 C34 -54.3(18) . . . . ?
O37 W2 O36 W9 -164.4(9) . . . . ?
C2 C3 C4 C5 -57(2) . . . . ?
C2 C1 C6 C5 55(2) . . . . ?
C36 C31 C32 C33 -50.6(18) . . . . ?
C36 C35 C34 C33 59.3(19) . . . . ?
C1 P1 C13 C14 -37.9(17) . . . . ?
C1 P1 C13 C18 -170.9(13) . . . . ?
C1 P1 C7 C8 64.3(13) . . . . ?
C1 P1 C7 C12 -166.7(12) . . . . ?
C1 C6 C5 C4 -55(2) . . . . ?
O53 C81 C82 C83 -33(2) . . . . ?
O53 C81 C93 C83 49(5) . . . . ?
C38 C39 C40 C41 -56(2) . . . . ?
C13 P1 C1 C2 -69.1(13) . . . . ?
C13 P1 C1 C6 165.8(12) . . . . ?
C13 P1 C7 C8 -55.2(13) . . . . ?
C13 P1 C7 C12 73.8(14) . . . . ?
C13 C14 C15 C16 51(3) . . . . ?
C30 C25 C26 C27 57.7(19) . . . . ?
C30 C29 C28 C27 -53(2) . . . . ?
C4 C3 C2 C1 57(2) . . . . ?
C19 P2 C31 C36 60.5(13) . . . . ?
C19 P2 C31 C32 -172.9(11) . . . . ?
C19 P2 C25 C30 65.5(13) . . . . ?
C19 P2 C25 C26 -64.1(13) . . . . ?
C19 C24 C23 C22 29(3) . . . . ?
C19 C20 C21 C22 -34(3) . . . . ?
C8 C9 C10 C11 54.8(19) . . . . ?
C8 C7 C12 C11 -54.8(18) . . . . ?
C39 C38 C37 P3 172.4(11) . . . . ?
C39 C38 C37 C42 -57.2(18) . . . . ?
C17 C16 C15 C14 -49(3) . . . . ?
C14 C13 C18 C17 52(2) . . . . ?
C16 C17 C18 C13 -52(2) . . . . ?
C34 C33 C32 C31 55.8(18) . . . . ?
O51 C73 C74 C75 -8(4) . . . . ?
C32 C31 C36 C35 50.5(18) . . . . ?
C32 C33 C34 C35 -58.5(19) . . . . ?
C9 C8 C7 P1 -175.1(11) . . . . ?
C9 C8 C7 C12 54.5(17) . . . . ?
C9 C10 C11 C12 -54.6(19) . . . . ?
C79 C78 C77 O52 -17(2) . . . . ?
C24 C19 C20 C21 40(3) . . . . ?
C24 C23 C22 C21 -25(4) . . . . ?
C41 C42 C37 P3 -172.7(13) . . . . ?
C41 C42 C37 C38 58.4(19) . . . . ?
C54 C49 C50 C51 56(2) . . . . ?
C43 P3 C49 C54 -175.8(12) . . . . ?
C43 P3 C49 C50 57.2(15) . . . . ?
C43 P3 C37 C38 93.3(12) . . . . ?
C43 P3 C37 C42 -33.6(15) . . . . ?
C43 C44 C45 C46 56.0(19) . . . . ?
C78 C79 C80 O52 -34.7(18) . . . . ?
C25 P2 C31 C36 -179.8(10) . . . . ?
C25 P2 C31 C32 -53.1(12) . . . . ?
C25 P2 C19 C24 -75.9(17) . . . . ?
C25 P2 C19 C20 139.7(19) . . . . ?
C25 C30 C29 C28 52.1(19) . . . . ?
C25 C26 C27 C28 -55.4(19) . . . . ?
C7 P1 C1 C2 167.2(12) . . . . ?
C7 P1 C1 C6 42.0(14) . . . . ?
C7 P1 C13 C14 80.7(16) . . . . ?
C7 P1 C13 C18 -52.3(16) . . . . ?
C7 C8 C9 C10 -55.4(19) . . . . ?
C7 C12 C11 C10 53.8(19) . . . . ?
C53 C52 C51 C50 55(3) . . . . ?
C53 C54 C49 P3 173.5(13) . . . . ?
C53 C54 C49 C50 -58(2) . . . . ?
C77 O52 C80 C79 24.3(18) . . . . ?
C44 C43 C48 C47 54.3(17) . . . . ?
C44 C45 C46 C47 -56.7(18) . . . . ?
C42 C41 C40 C39 57(2) . . . . ?
C49 P3 C43 C44 176.1(11) . . . . ?
C49 P3 C43 C48 52.4(13) . . . . ?
C49 P3 C37 C38 -147.9(11) . . . . ?
C49 P3 C37 C42 85.2(13) . . . . ?
C49 C54 C53 C52 58(2) . . . . ?
C49 C50 C51 C52 -55(3) . . . . ?
C55 C89 C90 O91 35(3) . . . . ?
C55 C89 C90 O91A -2(4) . . . . ?
C55 C92 O91 C90 26(4) . . . . ?
C55 C92 O91A C90 -33(4) . . . . ?
C37 P3 C43 C44 -65.9(13) . . . . ?
C37 P3 C43 C48 170.4(11) . . . . ?
C37 P3 C49 C54 63.6(13) . . . . ?
C37 P3 C49 C50 -63.4(14) . . . . ?
C37 C38 C39 C40 57(2) . . . . ?
C20 C19 C24 C23 -37(3) . . . . ?
C20 C21 C22 C23 26(4) . . . . ?
C80 O52 C77 C78 -4(2) . . . . ?
C80 C79 C78 C77 31.5(19) . . . . ?
C70 C71 C72 C67 55(2) . . . . ?
C71 C70 C69 C68 59(3) . . . . ?
C71 C72 C67 P4 175.6(14) . . . . ?
C71 C72 C67 C68 -53(2) . . . . ?
C48 C43 C44 C45 -55.5(18) . . . . ?
C48 C47 C46 C45 55.0(17) . . . . ?
C29 C30 C25 P2 176.9(11) . . . . ?
C29 C30 C25 C26 -54.4(18) . . . . ?
C29 C28 C27 C26 54(2) . . . . ?
C18 C13 C14 C15 -51(2) . . . . ?
C18 C17 C16 C15 49(3) . . . . ?
C72 C67 C68 C69 51(2) . . . . ?
C67 P4 C61 C62 78.6(15) . . . . ?
C67 P4 C61 C66 -53.2(16) . . . . ?
C67 P4 C94 C60 51.7(19) . . . . ?
C67 P4 C94 C56 170.7(12) . . . . ?
C67 C68 C69 C70 -54(2) . . . . ?
C81 O53 C84 C83 11(2) . . . . ?
O54 C88 C87 C86 -14(3) . . . . ?
O54 C85 C86 C87 -33(3) . . . . ?
C89 C55 C92 O91 -5(3) . . . . ?
C89 C55 C92 O91A 32(3) . . . . ?
C89 C90 O91 C92 -37(4) . . . . ?
C89 C90 O91A C92 22(5) . . . . ?
C62 C61 C66 C65 51(2) . . . . ?
C62 C63 C64 C65 -56(3) . . . . ?
C61 P4 C67 C72 81.9(14) . . . . ?
C61 P4 C67 C68 -48.9(15) . . . . ?
C61 P4 C94 C60 172.3(17) . . . . ?
C61 P4 C94 C56 -68.8(14) . . . . ?
C61 C62 C63 C64 52(3) . . . . ?
C51 C52 C53 C54 -55(2) . . . . ?
C46 C47 C48 C43 -54.1(17) . . . . ?
C94 P4 C67 C72 -160.4(13) . . . . ?
C94 P4 C67 C68 68.8(15) . . . . ?
C94 P4 C61 C62 -40.0(16) . . . . ?
C94 P4 C61 C66 -171.8(14) . . . . ?
C94 C60 C59 C58 -63(3) . . . . ?
C94 C56 C57 C58 54(2) . . . . ?
C66 C65 C64 C63 56(2) . . . . ?
C88 O54 C85 C86 26(3) . . . . ?
C40 C41 C42 C37 -60(2) . . . . ?
C85 O54 C88 C87 -7(3) . . . . ?
C85 C86 C87 C88 29(3) . . . . ?
C92 C55 C89 C90 -18(3) . . . . ?
C63 C62 C61 P4 178.0(15) . . . . ?
C63 C62 C61 C66 -48(3) . . . . ?
C76 O51 C73 C74 17(4) . . . . ?
C76 C75 C74 C73 -3(3) . . . . ?
C60 C94 C56 C57 -57(2) . . . . ?
C60 C59 C58 C57 56(3) . . . . ?
C64 C65 C66 C61 -56(2) . . . . ?
C56 C94 C60 C59 63(3) . . . . ?
C56 C57 C58 C59 -53(2) . . . . ?
O43 W10 O28 W7 50.2(13) . . . . ?
O43 W10 O32 W8 -48.6(15) . . . . ?
O43 W11 O18 W5 51.1(13) . . . . ?
O43 W12A O39 W10 -5.2(7) . . . . ?
O43 W12A O45 W11 2.2(7) . . . . ?
O43 P5 O17 W5 -60.2(9) . . . . ?
O43 P5 O17 W3 -178.7(7) . . . . ?
O43 P5 O17 W4 60.6(9) . . . . ?
O43 P5 O44 W8 57.3(10) . . . . ?
O43 P5 O44 W2 -177.9(7) . . . . ?
O43 P5 O44 W9 -60.1(8) . . . . ?
O43 P5 O42 W1 179.9(6) . . . . ?
O43 P5 O42 W6 60.1(8) . . . . ?
O43 P5 O42 W7 -59.8(8) . . . . ?
O17 W3 O46 W2 54.1(14) . . . . ?
O17 W4 O16 W12A 50.9(16) . . . . ?
O17 W4 O16 W12B 65(2) . . . . ?
O17 W4 O15 W9 -54.5(14) . . . . ?
O17 P5 O43 W10 -179.4(7) . . . . ?
O17 P5 O43 W11 60.3(9) . . . . ?
O17 P5 O43 W12A -59.1(9) . . . . ?
O17 P5 O44 W8 177.7(7) . . . . ?
O17 P5 O44 W2 -57.5(10) . . . . ?
O17 P5 O44 W9 60.3(8) . . . . ?
O17 P5 O42 W1 60.4(9) . . . . ?
O17 P5 O42 W6 -59.4(8) . . . . ?
O17 P5 O42 W7 -179.3(6) . . . . ?
O44 W8 O33 W9 -2.6(7) . . . . ?
O44 W2 O36 W9 5.0(7) . . . . ?
O44 W9 O15 W4 55.4(14) . . . . ?
O44 W9 O47 W12A -56.3(17) . . . . ?
O44 W9 O47 W12B -69(2) . . . . ?
O44 P5 O43 W10 -58.2(9) . . . . ?
O44 P5 O43 W11 -178.5(7) . . . . ?
O44 P5 O43 W12A 62.1(9) . . . . ?
O44 P5 O17 W5 178.3(7) . . . . ?
O44 P5 O17 W3 59.8(9) . . . . ?
O44 P5 O17 W4 -60.8(9) . . . . ?
O44 P5 O42 W1 -59.7(8) . . . . ?
O44 P5 O42 W6 -179.5(6) . . . . ?
O44 P5 O42 W7 60.6(8) . . . . ?
O42 W1 O11 W3 52.3(14) . . . . ?
O42 W1 O41 W2 -50.0(14) . . . . ?
O42 W6 O20 W1 2.6(7) . . . . ?
O42 W6 O19 W5 -51.6(13) . . . . ?
O42 W7 O29 W8 51.8(12) . . . . ?
O42 P5 O43 W10 60.5(9) . . . . ?
O42 P5 O43 W11 -59.8(9) . . . . ?
O42 P5 O43 W12A -179.2(7) . . . . ?
O42 P5 O17 W5 59.7(9) . . . . ?
O42 P5 O17 W3 -58.8(9) . . . . ?
O42 P5 O17 W4 -179.4(6) . . . . ?
O42 P5 O44 W8 -62.5(9) . . . . ?
O42 P5 O44 W2 62.3(9) . . . . ?
O42 P5 O44 W9 -179.9(6) . . . . ?
C69 C70 C71 C72 -58(3) . . . . ?
C84 O53 C81 C82 13(2) . . . . ?
C84 O53 C81 C93 -36(3) . . . . ?
C84 C83 C82 C81 39(3) . . . . ?
C84 C83 C93 C81 -42(6) . . . . ?
C73 O51 C76 C75 -20(3) . . . . ?
C74 C75 C76 O51 13(3) . . . . ?
C82 C83 C84 O53 -31(2) . . . . ?
O30 W8 O33 W9 169.4(8) . . . . ?
C93 C83 C84 O53 18(4) . . . . ?
